data_1549175
loop_
_publ_author_name
'Resel, Roland'
'Jones, Andrew O. F.'
'Schweicher, Guillaume'
'Fischer, Roland'
'Demitri, Nicola'
'Geerts, Yves Henri'

_publ_section_title
;
 Polymorphism of terthiophene with surface confinement
;
_journal_coeditor_code RO5010SUP1
_journal_issue 3
_journal_name_full IUCrJ
_journal_page_first
;
;
_journal_paper_doi 10.1107/S2052252518003949
_journal_volume 5
_journal_year 2018
_chemical_formula_moiety 'C12 H8 S3'
_chemical_formula_sum 'C12 H8 S3'
_chemical_formula_weight 248.37
_space_group_crystal_system monoclinic
_space_group_IT_number 14
_space_group_name_Hall '-P 2yn'
_space_group_name_H-M_alt 'P 1 21/n 1'
_symmetry_space_group_name_Hall '-P 2yn'
_symmetry_space_group_name_H-M 'P 1 21/n 1'
_atom_sites_solution_hydrogens geom
_atom_sites_solution_primary direct
_atom_sites_solution_secondary difmap
_audit_creation_method SHELXL-2016/6
_cell_angle_alpha 90
_cell_angle_beta 106.79(3)
_cell_angle_gamma 90
_cell_formula_units_Z 42
_cell_length_a 43.822(9)
_cell_length_b 5.689(1)
_cell_length_c 48.331(10)
_cell_measurement_reflns_used 13964
_cell_measurement_temperature 100(2)
_cell_measurement_theta_max 28.227
_cell_measurement_theta_min 0.545
_cell_volume 11535(4)
_computing_cell_refinement 'XDS (Kabsch, 2010)'
_computing_data_collection 'Elettra XRD1 Data Collection SW'
_computing_data_reduction 'XDS (Kabsch, 2010)'
_computing_molecular_graphics 'Ortep3 for Windows - Coot'
_computing_publication_material 'enCIFer - publCIF'
_computing_structure_refinement 'SHELXL-2016/6 (Sheldrick, 2015)'
_computing_structure_solution 'SHELXT (Sheldrick, 2015)'
_diffrn_ambient_temperature 100(2)
_diffrn_measured_fraction_theta_full 0.997
_diffrn_measured_fraction_theta_max 0.997
_diffrn_measurement_device_type
;
'Huber 4-circles Kappa Goniometer, Pilatus 2M detector'
;
_diffrn_measurement_method 'Rotating crystal'
_diffrn_radiation_type Synchrotron
_diffrn_radiation_wavelength 0.700
_diffrn_reflns_av_R_equivalents 0.0469
_diffrn_reflns_av_unetI/netI 0.0415
_diffrn_reflns_Laue_measured_fraction_full 0.997
_diffrn_reflns_Laue_measured_fraction_max 0.997
_diffrn_reflns_limit_h_max 59
_diffrn_reflns_limit_h_min -59
_diffrn_reflns_limit_k_max 7
_diffrn_reflns_limit_k_min -7
_diffrn_reflns_limit_l_max 65
_diffrn_reflns_limit_l_min -65
_diffrn_reflns_number 127933
_diffrn_reflns_point_group_measured_fraction_full 0.997
_diffrn_reflns_point_group_measured_fraction_max 0.997
_diffrn_reflns_theta_full 24.835
_diffrn_reflns_theta_max 28.227
_diffrn_reflns_theta_min 0.545
_diffrn_source 'Elettra Synchrotron - XRD1 BL'
_diffrn_standards_decay_% 0
_diffrn_standards_interval_count 0
_diffrn_standards_number 0
_exptl_absorpt_coefficient_mu 0.598
_exptl_absorpt_correction_T_max 0.7462
_exptl_absorpt_correction_T_min 0.6285
_exptl_absorpt_correction_type multi-scan
_exptl_absorpt_process_details 'SADABS v2012/1 (Bruker, 2012)'
_exptl_crystal_colour Colourless
_exptl_crystal_density_diffrn 1.502
_exptl_crystal_description 'Flat plate'
_exptl_crystal_F_000 5376
_exptl_crystal_size_max 0.100
_exptl_crystal_size_mid 0.100
_exptl_crystal_size_min 0.010
_refine_diff_density_max 1.583
_refine_diff_density_min -1.360
_refine_diff_density_rms 0.085
_refine_ls_extinction_method none
_refine_ls_goodness_of_fit_ref 1.029
_refine_ls_hydrogen_treatment constr
_refine_ls_matrix_type full
_refine_ls_number_parameters 1903
_refine_ls_number_reflns 29739
_refine_ls_number_restraints 512
_refine_ls_restrained_S_all 1.069
_refine_ls_R_factor_all 0.0908
_refine_ls_R_factor_gt 0.0631
_refine_ls_shift/su_max 0.023
_refine_ls_shift/su_mean 0.000
_refine_ls_structure_factor_coef Fsqd
_refine_ls_weighting_details 'w=1/[\s^2^(Fo^2^)+(0.0896P)^2^+17.6080P] where P=(Fo^2^+2Fc^2^)/3'
_refine_ls_weighting_scheme calc
_refine_ls_wR_factor_gt 0.1687
_refine_ls_wR_factor_ref 0.1909
_reflns_Friedel_coverage 0.000
_reflns_number_gt 20951
_reflns_number_total 29739
_reflns_threshold_expression 'I > 2\s(I)'
_cod_data_source_file ro5010.cif
_cod_data_source_block I
_cod_original_cell_volume 11536(4)
_cod_database_code 1549175
_shelx_shelxl_version_number 2016/6
_shelx_space_group_comment
;
The symmetry employed for this shelxl refinement is uniquely defined
by the following loop, which should always be used as a source of
symmetry information in preference to the above space-group names.
They are only intended as comments.
;
_shelx_estimated_absorpt_t_min 0.943
_shelx_estimated_absorpt_t_max 0.994
_exptl_absorpt_special_details
;
SADABS was used to perform the Absorption correction.
Parameters refinement is based on 91107 reflections.
Ratio of minimum to maximum apparent transmission: 0.84227
The given Tmin and Tmax were generated using the SHELX SIZE command
;

loop_
_space_group_symop_operation_xyz
'x, y, z'
'-x+1/2, y+1/2, -z+1/2'
'-x, -y, -z'
'x-1/2, -y-1/2, z-1/2'

loop_
_atom_site_label
_atom_site_type_symbol
_atom_site_fract_x
_atom_site_fract_y
_atom_site_fract_z
_atom_site_U_iso_or_equiv
_atom_site_adp_type
_atom_site_occupancy
_atom_site_site_symmetry_order
_atom_site_calc_flag
_atom_site_refinement_flags_posn
_atom_site_refinement_flags_adp
_atom_site_refinement_flags_occupancy
_atom_site_disorder_assembly
_atom_site_disorder_group
C3B_1 C 0.37710(8) -0.1109(6) 0.12349(9) 0.0348(7) Uani 0.9 1 d D . P A 2
H3B_1 H 0.381945 -0.238758 0.136686 0.042 Uiso 0.9 1 calc R U P A 2
C2B_1 C 0.38948(11) -0.0753(9) 0.09900(10) 0.0499(10) Uani 0.9 1 d D . P A 2
H2B_1 H 0.403750 -0.182640 0.094180 0.060 Uiso 0.9 1 calc R U P A 2
C1B_1 C 0.37904(10) 0.1248(7) 0.08336(9) 0.0540(8) Uani 0.9 1 d D . P A 2
H1B_1 H 0.385371 0.171761 0.066977 0.065 Uiso 0.9 1 calc R U P A 2
S1B_1 S 0.35365(3) 0.2768(2) 0.09675(3) 0.0530(3) Uani 0.9 1 d D . P A 2
C4B_1 C 0.35656(9) 0.0787(7) 0.12413(9) 0.0525(7) Uani 0.9 1 d D . P A 2
C5B_1 C 0.33908(8) 0.1134(6) 0.14512(8) 0.0360(8) Uani 0.9 1 d D . P A 2
S2B_1 S 0.33901(2) -0.10014(15) 0.17079(2) 0.03450(19) Uani 0.9 1 d D . P A 2
C6B_1 C 0.32064(9) 0.3019(6) 0.14799(9) 0.0414(9) Uani 0.9 1 d D . P A 2
H6B_1 H 0.317539 0.436364 0.135836 0.050 Uiso 0.9 1 calc R U P A 2
C7B_1 C 0.30675(9) 0.2761(6) 0.17082(9) 0.0424(9) Uani 0.9 1 d D . P A 2
H7B_1 H 0.293424 0.391441 0.175594 0.051 Uiso 0.9 1 calc R U P A 2
C8B_1 C 0.31450(8) 0.0672(6) 0.18540(8) 0.0369(8) Uani 0.9 1 d D . P A 2
C9B_1 C 0.30463(12) -0.0153(7) 0.20981(10) 0.0386(8) Uani 0.65 1 d D U P A 2
S3B_1 S 0.27689(7) 0.1294(5) 0.22196(7) 0.0436(5) Uani 0.65 1 d D U P A 2
C12B_1 C 0.27857(15) -0.0759(13) 0.24869(16) 0.0381(13) Uani 0.65 1 d D . P A 2
H12B_1 H 0.266121 -0.070009 0.261833 0.046 Uiso 0.65 1 calc R U P A 2
C11B_1 C 0.30013(16) -0.2475(12) 0.24836(16) 0.0418(15) Uani 0.65 1 d D . P A 2
H11B_1 H 0.304177 -0.370951 0.262184 0.050 Uiso 0.65 1 calc R U P A 2
C10B_1 C 0.3150(2) -0.239(2) 0.2288(3) 0.066(5) Uani 0.65 1 d D . P A 2
H10B_1 H 0.329982 -0.351639 0.226411 0.079 Uiso 0.65 1 calc R U P A 2
C3A_1 C 0.3463(9) 0.295(4) 0.1098(7) 0.0539(13) Uiso 0.1 1 d D U P B 1
H3A_1 H 0.332315 0.405644 0.114494 0.065 Uiso 0.1 1 calc R U P B 1
C2A_1 C 0.3612(9) 0.315(4) 0.0863(7) 0.0527(13) Uiso 0.1 1 d D U P B 1
H2A_1 H 0.358668 0.449453 0.074112 0.063 Uiso 0.1 1 calc R U P B 1
C1A_1 C 0.37904(10) 0.1248(7) 0.08336(9) 0.0540(8) Uani 0.1 1 d D U P B 1
H1A_1 H 0.388395 0.104546 0.068075 0.065 Uiso 0.1 1 calc R U P B 1
S1A_1 S 0.3822(3) -0.0651(19) 0.1098(3) 0.0523(10) Uiso 0.1 1 d D U P B 1
C4A_1 C 0.35656(9) 0.0787(7) 0.12413(9) 0.0525(7) Uani 0.1 1 d D U P B 1
S2A_1 S 0.3196(2) 0.1264(15) 0.16198(18) 0.0418(18) Uiso 0.1 1 d D . P B 1
C5A_1 C 0.3455(6) -0.021(4) 0.1470(5) 0.034(6) Uiso 0.1 1 d D . P B 1
C6A_1 C 0.3553(7) -0.231(4) 0.1611(6) 0.046(8) Uiso 0.1 1 d D . P B 1
H6A_1 H 0.369155 -0.339085 0.155701 0.056 Uiso 0.1 1 calc R U P B 1
C7A_1 C 0.3426(6) -0.267(3) 0.1843(5) 0.032(6) Uiso 0.1 1 d D . P B 1
H7A_1 H 0.346836 -0.402861 0.196198 0.038 Uiso 0.1 1 calc R U P B 1
C8A_1 C 0.3232(5) -0.086(3) 0.1882(4) 0.025(5) Uiso 0.1 1 d D . P B 1
C9A_1 C 0.3073(11) -0.074(6) 0.2108(8) 0.030(3) Uiso 0.1 1 d D U P B 1
S3A_1 S 0.2826(3) 0.133(2) 0.2151(3) 0.040(3) Uiso 0.1 1 d D . P B 1
C12A_1 C 0.277(3) 0.003(16) 0.246(2) 0.09(5) Uiso 0.1 1 d D . P B 1
H12A_1 H 0.262716 0.058929 0.255827 0.114 Uiso 0.1 1 calc R U P B 1
C11A_1 C 0.296(2) -0.190(12) 0.2529(15) 0.06(5) Uiso 0.1 1 d D . P B 1
H11A_1 H 0.297797 -0.266669 0.270789 0.072 Uiso 0.1 1 calc R U P B 1
C10A_1 C 0.3104(15) -0.269(8) 0.2352(10) 0.052(3) Uiso 0.1 1 d D U P B 1
H10A_1 H 0.321118 -0.415256 0.236571 0.062 Uiso 0.1 1 calc R U P B 1
C9C_1 C 0.30463(12) -0.0153(7) 0.20981(10) 0.0386(8) Uani 0.25 1 d D . P C 3
S3C_1 S 0.3185(2) -0.2391(16) 0.22924(18) 0.053(2) Uiso 0.25 1 d D U P C 3
C12C_1 C 0.2938(9) -0.204(6) 0.2517(7) 0.042(12) Uiso 0.25 1 d D . P C 3
H12C_1 H 0.292658 -0.307274 0.266809 0.050 Uiso 0.25 1 calc R U P C 3
C11C_1 C 0.2767(9) -0.004(5) 0.2437(7) 0.049(10) Uiso 0.25 1 d D . P C 3
H11C_1 H 0.265033 0.060036 0.255696 0.059 Uiso 0.25 1 calc R U P C 3
C10C_1 C 0.2764(7) 0.100(5) 0.2197(6) 0.0414(12) Uiso 0.25 1 d D U P C 3
H10C_1 H 0.262212 0.220425 0.210053 0.050 Uiso 0.25 1 calc R U P C 3
C3A_2 C 0.44804(7) 0.8067(6) 0.19546(7) 0.0303(6) Uani 0.95 1 d D . P D 1
H3A_2 H 0.449887 0.923698 0.209873 0.036 Uiso 0.95 1 calc R U P D 1
C2A_2 C 0.46259(8) 0.8136(7) 0.17178(8) 0.0394(8) Uani 0.95 1 d D . P D 1
H2A_2 H 0.475642 0.939957 0.169124 0.047 Uiso 0.95 1 calc R U P D 1
C1A_2 C 0.45585(8) 0.6236(7) 0.15384(8) 0.0455(8) Uani 0.95 1 d D . P D 1
H1A_2 H 0.463589 0.604674 0.137526 0.055 Uiso 0.95 1 calc R U P D 1
S1A_2 S 0.43226(2) 0.42532(18) 0.16374(2) 0.0425(2) Uani 0.95 1 d D U P D 1
C4A_2 C 0.43032(8) 0.5892(6) 0.19295(7) 0.0370(7) Uani 0.95 1 d D . P D 1
C5A_2 C 0.41341(7) 0.5045(6) 0.21270(7) 0.0345(7) Uani 0.95 1 d D . P D 1
S2A_2 S 0.41284(2) 0.66110(15) 0.24319(2) 0.03474(18) Uani 0.95 1 d D U P D 1
C6A_2 C 0.39715(8) 0.2960(7) 0.21145(8) 0.0389(8) Uani 0.95 1 d D . P D 1
H6A_2 H 0.395014 0.183865 0.196441 0.047 Uiso 0.95 1 calc R U P D 1
C7A_2 C 0.38396(8) 0.2646(6) 0.23461(7) 0.0361(7) Uani 0.95 1 d D . P D 1
H7A_2 H 0.371894 0.130284 0.236612 0.043 Uiso 0.95 1 calc R U P D 1
C8A_2 C 0.39029(7) 0.4475(6) 0.25392(7) 0.0313(6) Uani 0.95 1 d D . P D 1
C9A_2 C 0.38043(7) 0.4775(5) 0.27980(7) 0.0321(6) Uani 0.95 1 d D . P D 1
S3A_2 S 0.35635(2) 0.27173(16) 0.28957(2) 0.0399(2) Uani 0.95 1 d D . P D 1
C12A_2 C 0.35543(8) 0.4316(6) 0.31921(8) 0.0412(7) Uani 0.95 1 d D . P D 1
H12A_2 H 0.344098 0.385223 0.332362 0.049 Uiso 0.95 1 calc R U P D 1
C11A_2 C 0.37257(8) 0.6305(6) 0.32180(8) 0.0364(7) Uani 0.95 1 d D . P D 1
H11A_2 H 0.374651 0.739083 0.337173 0.044 Uiso 0.95 1 calc R U P D 1
C10A_2 C 0.38754(7) 0.6643(6) 0.29911(7) 0.0316(6) Uani 0.95 1 d D . P D 1
H10A_2 H 0.400401 0.795356 0.297610 0.038 Uiso 0.95 1 calc R U P D 1
C3B_2 C 0.4212(13) 0.389(6) 0.1729(9) 0.0354(14) Uiso 0.05 1 d D U P E 2
H3B_2 H 0.407615 0.262335 0.174111 0.042 Uiso 0.05 1 calc R U P E 2
C2B_2 C 0.4375(14) 0.427(7) 0.1504(9) 0.0414(12) Uiso 0.05 1 d D U P E 2
H2B_2 H 0.435252 0.321103 0.134707 0.050 Uiso 0.05 1 calc R U P E 2
C1B_2 C 0.45585(8) 0.6236(7) 0.15384(8) 0.0455(8) Uani 0.05 1 d D . P E 2
H1B_2 H 0.468375 0.667042 0.141562 0.055 Uiso 0.05 1 calc R U P E 2
S1B_2 S 0.4534(4) 0.782(3) 0.1832(3) 0.042(4) Uiso 0.05 1 d D . P E 2
C4B_2 C 0.43032(8) 0.5892(6) 0.19295(7) 0.0370(7) Uani 0.05 1 d D U P E 2
C5B_2 C 0.4178(13) 0.617(6) 0.2177(9) 0.0343(11) Uiso 0.05 1 d D U P E 2
S2B_2 S 0.3938(3) 0.413(2) 0.2281(2) 0.024(2) Uiso 0.05 1 d D . P E 2
C6B_2 C 0.4217(13) 0.815(5) 0.2349(8) 0.0345(11) Uiso 0.05 1 d D U P E 2
H6B_2 H 0.431871 0.954338 0.231393 0.041 Uiso 0.05 1 calc R U P E 2
C7B_2 C 0.4088(16) 0.788(6) 0.2584(10) 0.06(2) Uiso 0.05 1 d D . P E 2
H7B_2 H 0.410215 0.905414 0.272714 0.068 Uiso 0.05 1 calc R U P E 2
C8B_2 C 0.3943(7) 0.576(4) 0.2586(4) 0.08(3) Uiso 0.05 1 d D . P E 2
C9B_2 C 0.38043(7) 0.4775(5) 0.27980(7) 0.0321(6) Uani 0.05 1 d D . P E 2
S3B_2 S 0.3772(6) 0.648(3) 0.3085(4) 0.059(6) Uiso 0.05 1 d D . P E 2
C12B_2 C 0.35543(8) 0.4316(6) 0.31921(8) 0.0412(7) Uani 0.05 1 d D . P E 2
H12B_2 H 0.349047 0.438724 0.336378 0.049 Uiso 0.05 1 calc R U P E 2
C11B_2 C 0.3487(12) 0.254(5) 0.3007(7) 0.027(9) Uiso 0.05 1 d D U P E 2
H11B_2 H 0.338672 0.113237 0.304106 0.032 Uiso 0.05 1 calc R U P E 2
C10B_2 C 0.3580(10) 0.295(6) 0.2747(6) 0.026(9) Uiso 0.05 1 d D U P E 2
H10B_2 H 0.350231 0.211020 0.256994 0.031 Uiso 0.05 1 calc R U P E 2
C3B_3 C 0.48713(9) 1.2727(7) 0.25046(8) 0.0311(7) Uani 0.9 1 d D . P F 2
H3B_3 H 0.471799 1.375189 0.254428 0.037 Uiso 0.9 1 calc R U P F 2
C2B_3 C 0.50340(9) 1.3113(7) 0.22846(9) 0.0400(8) Uani 0.9 1 d D . P F 2
H2B_3 H 0.499711 1.445025 0.216166 0.048 Uiso 0.9 1 calc R U P F 2
C1B_3 C 0.52436(18) 1.1380(10) 0.22714(10) 0.0399(15) Uani 0.9 1 d D . P F 2
H1B_3 H 0.536892 1.138799 0.214057 0.048 Uiso 0.9 1 calc R U P F 2
S1B_3 S 0.52562(2) 0.92055(18) 0.25148(2) 0.0397(2) Uani 0.9 1 d D . P F 2
C4B_3 C 0.49773(7) 1.0594(7) 0.26495(12) 0.0301(12) Uani 0.9 1 d D . P F 2
C5B_3 C 0.48862(7) 0.9580(6) 0.28892(7) 0.0295(6) Uani 0.9 1 d D . P F 2
S2B_3 S 0.46284(2) 1.11095(14) 0.30373(2) 0.03092(17) Uani 0.9 1 d D . P F 2
C6B_3 C 0.49830(8) 0.7532(6) 0.30342(8) 0.0347(7) Uani 0.9 1 d D . P F 2
H6B_3 H 0.512263 0.644899 0.298308 0.042 Uiso 0.9 1 calc R U P F 2
C7B_3 C 0.48545(8) 0.7175(6) 0.32695(8) 0.0328(7) Uani 0.9 1 d D . P F 2
H7B_3 H 0.489990 0.583873 0.339238 0.039 Uiso 0.9 1 calc R U P F 2
C8B_3 C 0.46579(7) 0.8971(6) 0.32996(7) 0.0293(6) Uani 0.9 1 d D . P F 2
C9B_3 C 0.44975(13) 0.9214(9) 0.35216(11) 0.0311(8) Uani 0.7 1 d D . P F 2
S3B_3 S 0.45439(9) 0.7220(6) 0.37893(8) 0.0363(6) Uani 0.7 1 d D . P F 2
C12B_3 C 0.43011(18) 0.8686(14) 0.39457(14) 0.0376(16) Uani 0.7 1 d D . P F 2
H12B_3 H 0.425454 0.817218 0.411613 0.045 Uiso 0.7 1 calc R U P F 2
C11B_3 C 0.41794(16) 1.0692(15) 0.3800(2) 0.0360(12) Uani 0.7 1 d D . P F 2
H11B_3 H 0.403709 1.170943 0.385745 0.043 Uiso 0.7 1 calc R U P F 2
C10B_3 C 0.4290(4) 1.113(3) 0.3544(3) 0.039(3) Uani 0.7 1 d D . P F 2
H10B_3 H 0.423501 1.243083 0.341698 0.047 Uiso 0.7 1 calc R U P F 2
C3A_3 C 0.5183(9) 0.870(5) 0.2659(7) 0.065(12) Uiso 0.1 1 d D . P G 1
H3A_3 H 0.522825 0.730576 0.277084 0.078 Uiso 0.1 1 calc R U P G 1
C2A_3 C 0.5321(6) 0.934(4) 0.2425(5) 0.020(6) Uiso 0.1 1 d D . P G 1
H2A_3 H 0.548644 0.846656 0.238190 0.024 Uiso 0.1 1 calc R U P G 1
C1A_3 C 0.5189(19) 1.129(10) 0.2278(14) 0.08(4) Uiso 0.1 1 d D . P G 1
H1A_3 H 0.522766 1.178929 0.210327 0.093 Uiso 0.1 1 calc R U P G 1
S1A_3 S 0.4950(2) 1.2716(16) 0.2437(2) 0.032(2) Uiso 0.1 1 d D . P G 1
C4A_3 C 0.4974(6) 1.049(4) 0.2692(4) 0.07(3) Uiso 0.1 1 d D . P G 1
C5A_3 C 0.4793(6) 1.069(4) 0.2898(5) 0.032(6) Uiso 0.1 1 d D . P G 1
S2A_3 S 0.4794(2) 0.8546(15) 0.31529(18) 0.0407(18) Uiso 0.1 1 d D . P G 1
C6A_3 C 0.4598(8) 1.252(4) 0.2924(6) 0.051(9) Uiso 0.1 1 d D . P G 1
H6A_3 H 0.455095 1.380815 0.279418 0.062 Uiso 0.1 1 calc R U P G 1
C7A_3 C 0.4473(7) 1.231(4) 0.3160(6) 0.043(8) Uiso 0.1 1 d D . P G 1
H7A_3 H 0.434788 1.348732 0.321522 0.052 Uiso 0.1 1 calc R U P G 1
C8A_3 C 0.4555(6) 1.019(4) 0.3302(5) 0.031(5) Uiso 0.1 1 d D U P G 1
C9A_3 C 0.4450(15) 0.942(8) 0.3544(10) 0.029(5) Uiso 0.1 1 d D U P G 1
S3A_3 S 0.4204(3) 1.096(2) 0.3672(3) 0.042(2) Uiso 0.1 1 d D . P G 1
C12A_3 C 0.4222(9) 0.909(6) 0.3950(6) 0.020(9) Uiso 0.1 1 d D . P G 1
H12A_3 H 0.410578 0.929507 0.408601 0.024 Uiso 0.1 1 calc R U P G 1
C11A_3 C 0.4425(11) 0.728(6) 0.3954(8) 0.063(13) Uiso 0.1 1 d D . P G 1
H11A_3 H 0.446845 0.608942 0.409783 0.076 Uiso 0.1 1 calc R U P G 1
C10A_3 C 0.4571(12) 0.731(6) 0.3715(9) 0.028(6) Uiso 0.1 1 d D U P G 1
H10A_3 H 0.471513 0.618586 0.367861 0.034 Uiso 0.1 1 calc R U P G 1
C9C_3 C 0.44975(13) 0.9214(9) 0.35216(11) 0.0311(8) Uani 0.2 1 d D . P H 3
S3C_3 S 0.4257(4) 1.128(2) 0.3548(3) 0.034(3) Uiso 0.2 1 d D . P H 3
C12C_3 C 0.4193(9) 1.023(5) 0.3859(6) 0.052(12) Uiso 0.2 1 d D . P H 3
H12C_3 H 0.407013 1.100884 0.396457 0.062 Uiso 0.2 1 calc R U P H 3
C11C_3 C 0.4344(9) 0.814(5) 0.3934(6) 0.037(8) Uiso 0.2 1 d D . P H 3
H11C_3 H 0.432105 0.722238 0.409089 0.044 Uiso 0.2 1 calc R U P H 3
C10C_3 C 0.4545(15) 0.742(8) 0.3752(10) 0.031(11) Uiso 0.2 1 d D . P H 3
H10C_3 H 0.467812 0.606777 0.377684 0.038 Uiso 0.2 1 calc R U P H 3
C3_4 C 0.59363(6) 0.7169(5) 0.33862(6) 0.0236(5) Uani 1 1 d . . . . .
H3_4 H 0.596820 0.834227 0.353164 0.028 Uiso 1 1 calc R U . . .
C2_4 C 0.60681(7) 0.7164(6) 0.31400(7) 0.0364(7) Uani 1 1 d . . . . .
H2_4 H 0.620299 0.837706 0.310812 0.044 Uiso 1 1 calc R U . . .
C1_4 C 0.59816(8) 0.5279(7) 0.29603(7) 0.0392(7) Uani 1 1 d . . . . .
H1_4 H 0.604901 0.505645 0.279211 0.047 Uiso 1 1 calc R U . . .
S1_4 S 0.57423(2) 0.33830(16) 0.30679(2) 0.03912(18) Uani 1 1 d . . . . .
C4_4 C 0.57477(7) 0.5043(5) 0.33662(6) 0.0289(6) Uani 1 1 d . . . . .
C5_4 C 0.55771(6) 0.4293(5) 0.35667(6) 0.0275(6) Uani 1 1 d . . . . .
S2_4 S 0.55748(2) 0.60410(12) 0.38596(2) 0.02747(14) Uani 1 1 d . . . . .
C6_4 C 0.54062(7) 0.2258(5) 0.35639(6) 0.0297(6) Uani 1 1 d . . . . .
H6_4 H 0.538148 0.106875 0.342112 0.036 Uiso 1 1 calc R U . . .
C7_4 C 0.52717(7) 0.2127(5) 0.37961(6) 0.0291(6) Uani 1 1 d . . . . .
H7_4 H 0.514664 0.083765 0.382513 0.035 Uiso 1 1 calc R U . . .
C8_4 C 0.53394(6) 0.4046(5) 0.39756(6) 0.0260(5) Uani 1 1 d . . . . .
C9_4 C 0.52381(6) 0.4550(5) 0.42307(6) 0.0259(5) Uani 1 1 d . . . . .
S3_4 S 0.49815(2) 0.26971(14) 0.43359(2) 0.03378(16) Uani 1 1 d . . . . .
C12_4 C 0.49764(7) 0.4472(6) 0.46194(7) 0.0332(6) Uani 1 1 d . . . . .
H12_4 H 0.485733 0.414217 0.475084 0.040 Uiso 1 1 calc R U . . .
C11_4 C 0.51622(7) 0.6414(6) 0.46357(7) 0.0321(6) Uani 1 1 d . . . . .
H11_4 H 0.518800 0.757721 0.478177 0.039 Uiso 1 1 calc R U . . .
C10_4 C 0.53159(6) 0.6533(5) 0.44100(6) 0.0268(5) Uani 1 1 d . . . . .
H10_4 H 0.545079 0.777570 0.438584 0.032 Uiso 1 1 calc R U . . .
C3_5 C 0.63298(6) 1.2088(5) 0.39171(6) 0.0272(5) Uani 1 1 d . . . . .
H3_5 H 0.618428 1.320665 0.395214 0.033 Uiso 1 1 calc R U . . .
C2_5 C 0.64861(8) 1.2319(6) 0.36992(7) 0.0378(7) Uani 1 1 d . . . . .
H2_5 H 0.645355 1.360579 0.356865 0.045 Uiso 1 1 calc R U . . .
C1_5 C 0.66884(8) 1.0496(6) 0.36968(7) 0.0385(7) Uani 1 1 d . . . . .
H1_5 H 0.681311 1.038890 0.356582 0.046 Uiso 1 1 calc R U . . .
S1_5 S 0.66931(2) 0.84516(15) 0.39518(2) 0.03814(18) Uani 1 1 d . . . . .
C4_5 C 0.64181(6) 0.9981(5) 0.40756(6) 0.0295(6) Uani 1 1 d . . . . .
C5_5 C 0.63200(6) 0.9137(5) 0.43196(6) 0.0290(6) Uani 1 1 d . . . . .
S2_5 S 0.60704(2) 1.08308(13) 0.44580(2) 0.02918(15) Uani 1 1 d D . . . .
C6_5 C 0.64038(7) 0.7099(5) 0.44744(7) 0.0319(6) Uani 1 1 d . . . . .
H6_5 H 0.653782 0.593477 0.443011 0.038 Uiso 1 1 calc R U . . .
C7_5 C 0.62697(7) 0.6911(6) 0.47070(7) 0.0318(6) Uani 1 1 d D . . . .
H7_5 H 0.630433 0.560328 0.483457 0.038 Uiso 1 1 calc R U . . .
C8_5 C 0.60854(7) 0.8799(5) 0.47301(6) 0.0285(6) Uani 1 1 d D . . . .
C9A_5 C 0.59183(7) 0.9221(5) 0.49451(7) 0.0309(6) Uani 0.75 1 d D . P I 1
S3A_5 S 0.59473(6) 0.7364(3) 0.52203(5) 0.0375(3) Uani 0.75 1 d D U P I 1
C12A_5 C 0.57056(17) 0.9068(12) 0.53633(13) 0.0402(14) Uani 0.75 1 d D . P I 1
H12A_5 H 0.564999 0.870261 0.553432 0.048 Uiso 0.75 1 calc R U P I 1
C11A_5 C 0.56038(15) 1.1034(12) 0.51957(17) 0.0386(13) Uani 0.75 1 d D . P I 1
H11A_5 H 0.546730 1.218468 0.523900 0.046 Uiso 0.75 1 calc R U P I 1
C10A_5 C 0.5712(3) 1.1166(18) 0.4972(2) 0.038(2) Uani 0.75 1 d D . P I 1
H10A_5 H 0.566159 1.242742 0.483785 0.045 Uiso 0.75 1 calc R U P I 1
C9B_5 C 0.59183(7) 0.9221(5) 0.49451(7) 0.0309(6) Uani 0.25 1 d D . P I 2
S3B_5 S 0.5699(2) 1.1501(14) 0.49426(18) 0.0261(13) Uiso 0.25 1 d D . P I 2
C12B_5 C 0.5606(5) 1.056(3) 0.5257(4) 0.028(5) Uiso 0.25 1 d D . P I 2
H12B_5 H 0.547533 1.140020 0.534930 0.034 Uiso 0.25 1 calc R U P I 2
C11B_5 C 0.5746(5) 0.847(3) 0.5350(4) 0.032(5) Uiso 0.25 1 d D . P I 2
H11B_5 H 0.571561 0.763844 0.551019 0.039 Uiso 0.25 1 calc R U P I 2
C10B_5 C 0.5927(8) 0.770(5) 0.5197(6) 0.0364(12) Uiso 0.25 1 d D U P I 2
H10B_5 H 0.605083 0.630607 0.524205 0.044 Uiso 0.25 1 calc R U P I 2
C3_6 C 0.73796(6) 0.6628(5) 0.47979(6) 0.0277(5) Uani 1 1 d . . . . .
H3_6 H 0.741446 0.783955 0.493892 0.033 Uiso 1 1 calc R U . . .
C2_6 C 0.75160(8) 0.6536(6) 0.45578(7) 0.0373(7) Uani 1 1 d . . . . .
H2_6 H 0.765522 0.771223 0.452463 0.045 Uiso 1 1 calc R U . . .
C1_6 C 0.74279(8) 0.4629(7) 0.43849(8) 0.0422(8) Uani 1 1 d . . . . .
H1_6 H 0.749870 0.433180 0.422004 0.051 Uiso 1 1 calc R U . . .
S1_6 S 0.71773(2) 0.28348(16) 0.44958(2) 0.04012(19) Uani 1 1 d . . . . .
C4_6 C 0.71849(7) 0.4606(5) 0.47874(6) 0.0298(6) Uani 1 1 d . . . . .
C5_6 C 0.70078(7) 0.3972(5) 0.49897(6) 0.0287(6) Uani 1 1 d . . . . .
S2_6 S 0.70058(2) 0.58498(12) 0.52712(2) 0.02817(15) Uani 1 1 d . . . . .
C6_6 C 0.68338(7) 0.1979(5) 0.49962(7) 0.0313(6) Uani 1 1 d . . . . .
H6_6 H 0.680911 0.073138 0.486089 0.038 Uiso 1 1 calc R U . . .
C7_6 C 0.66950(7) 0.1989(5) 0.52274(7) 0.0318(6) Uani 1 1 d . . . . .
H7_6 H 0.656702 0.073970 0.526222 0.038 Uiso 1 1 calc R U . . .
C8_6 C 0.67627(7) 0.3973(5) 0.53963(6) 0.0282(6) Uani 1 1 d . . . . .
C9_6 C 0.66608(6) 0.4620(5) 0.56459(6) 0.0288(6) Uani 1 1 d . . . . .
S3_6 S 0.63968(2) 0.28682(16) 0.57558(2) 0.03991(19) Uani 1 1 d . . . . .
C12_6 C 0.63895(8) 0.4759(6) 0.60277(7) 0.0388(7) Uani 1 1 d . . . . .
H12_6 H 0.626696 0.450876 0.615828 0.047 Uiso 1 1 calc R U . . .
C11_6 C 0.65793(8) 0.6668(6) 0.60361(7) 0.0361(7) Uani 1 1 d . . . . .
H11_6 H 0.660295 0.787732 0.617625 0.043 Uiso 1 1 calc R U . . .
C10_6 C 0.67426(6) 0.6710(5) 0.58147(6) 0.0267(5) Uani 1 1 d . . . . .
H10_6 H 0.688022 0.791957 0.578661 0.032 Uiso 1 1 calc R U . . .
C5B_7 C 0.77472(8) -0.1057(7) 0.57338(8) 0.0306(7) Uani 0.9 1 d D . P J 2
S2B_7 S 0.75041(2) 0.07814(14) 0.58635(2) 0.03111(17) Uani 0.9 1 d D . P J 2
C6B_7 C 0.78180(8) -0.3082(6) 0.58979(8) 0.0341(7) Uani 0.9 1 d D . P J 2
H6B_7 H 0.794715 -0.431517 0.586121 0.041 Uiso 0.9 1 calc R U P J 2
C7B_7 C 0.76766(8) -0.3112(6) 0.61265(8) 0.0347(7) Uani 0.9 1 d D . P J 2
H7B_7 H 0.770115 -0.438302 0.625871 0.042 Uiso 0.9 1 calc R U P J 2
C8B_7 C 0.75021(8) -0.1157(6) 0.61403(7) 0.0326(7) Uani 0.9 1 d D . P J 2
C9B_7 C 0.73368(12) -0.0609(8) 0.63509(9) 0.0364(9) Uani 0.55 1 d D . P J 2
S3B_7 S 0.73325(9) -0.2264(5) 0.66360(7) 0.0382(6) Uani 0.55 1 d D . P J 2
C12B_7 C 0.70968(17) -0.0392(13) 0.67561(14) 0.0375(15) Uani 0.55 1 d D U P J 2
H12B_7 H 0.703071 -0.063240 0.692462 0.045 Uiso 0.55 1 calc R U P J 2
C11B_7 C 0.70149(14) 0.1520(12) 0.65758(16) 0.0302(12) Uani 0.55 1 d D . P J 2
H11B_7 H 0.688068 0.273030 0.660980 0.036 Uiso 0.55 1 calc R U P J 2
C10B_7 C 0.71484(17) 0.1600(12) 0.63220(16) 0.0167(14) Uani 0.55 1 d D . P J 2
H10B_7 H 0.711931 0.278053 0.617770 0.020 Uiso 0.55 1 calc R U P J 2
C3B_7 C 0.77688(13) 0.1669(10) 0.53276(13) 0.0278(11) Uani 0.8 1 d D . P J 2
H3B_7 H 0.762305 0.280791 0.535768 0.033 Uiso 0.8 1 calc R U P J 2
C2B_7 C 0.79316(11) 0.1834(8) 0.51071(10) 0.0318(8) Uani 0.8 1 d D . P J 2
H2B_7 H 0.790442 0.310638 0.497487 0.038 Uiso 0.8 1 calc R U P J 2
C1B_7 C 0.81274(11) -0.0020(9) 0.51087(12) 0.0355(10) Uani 0.8 1 d D . P J 2
H1B_7 H 0.824989 -0.020288 0.497690 0.043 Uiso 0.8 1 calc R U P J 2
S1B_7 S 0.81270(3) -0.1987(2) 0.53764(3) 0.0339(2) Uani 0.8 1 d D U P J 2
C4B_7 C 0.78534(8) -0.0379(9) 0.54903(8) 0.0306(8) Uani 0.8 1 d D . P J 2
C3C_7 C 0.8064(11) -0.194(7) 0.5406(11) 0.0332(12) Uiso 0.1 1 d D U P K 3
H3C_7 H 0.813513 -0.346174 0.547538 0.040 Uiso 0.1 1 calc R U P K 3
C2C_7 C 0.8140(12) -0.055(9) 0.5186(9) 0.035(12) Uiso 0.1 1 d D . P K 3
H2C_7 H 0.832492 -0.096863 0.513237 0.041 Uiso 0.1 1 calc R U P K 3
C1C_7 C 0.7968(13) 0.132(9) 0.5049(10) 0.058(19) Uiso 0.1 1 d D . P K 3
H1C_7 H 0.796890 0.207884 0.487407 0.070 Uiso 0.1 1 calc R U P K 3
S1C_7 S 0.7753(7) 0.192(4) 0.5281(6) 0.093(9) Uiso 0.1 1 d D . P K 3
C4C_7 C 0.78534(8) -0.0379(9) 0.54903(8) 0.0306(8) Uani 0.1 1 d D . P K 3
C3A_7 C 0.8027(7) -0.310(4) 0.5534(5) 0.040(7) Uiso 0.1 1 d D . P L 1
H3A_7 H 0.805351 -0.421669 0.568466 0.048 Uiso 0.1 1 calc R U P L 1
C2A_7 C 0.8162(7) -0.330(4) 0.5297(6) 0.039(7) Uiso 0.1 1 d D . P L 1
H2A_7 H 0.826832 -0.466554 0.525974 0.046 Uiso 0.1 1 calc R U P L 1
C1A_7 C 0.8122(10) -0.131(5) 0.5129(7) 0.050(11) Uiso 0.1 1 d D . P L 1
H1A_7 H 0.821124 -0.109558 0.497363 0.060 Uiso 0.1 1 calc R U P L 1
S1A_7 S 0.7893(3) 0.0714(19) 0.5234(2) 0.051(2) Uiso 0.1 1 d D . P L 1
C4A_7 C 0.7849(18) -0.099(8) 0.5510(12) 0.10(4) Uiso 0.1 1 d D . P L 1
C5A_7 C 0.7684(9) -0.024(4) 0.5713(6) 0.040(10) Uiso 0.1 1 d D . P L 1
S2A_7 S 0.76699(17) -0.1858(13) 0.60148(16) 0.0299(14) Uiso 0.1 1 d D . P L 1
C6A_7 C 0.7517(7) 0.187(4) 0.5697(5) 0.034(6) Uiso 0.1 1 d D . P L 1
H6A_7 H 0.749597 0.299397 0.554673 0.041 Uiso 0.1 1 calc R U P L 1
C7A_7 C 0.7384(8) 0.214(4) 0.5928(6) 0.046(8) Uiso 0.1 1 d D . P L 1
H7A_7 H 0.726539 0.348961 0.595132 0.055 Uiso 0.1 1 calc R U P L 1
C8A_7 C 0.7441(6) 0.028(4) 0.6116(5) 0.046(8) Uiso 0.1 1 d D . P L 1
C9A_7 C 0.7314(11) 0.002(4) 0.6359(7) 0.022(6) Uiso 0.05 1 d D . P L 1
S3A_7 S 0.7344(6) -0.226(4) 0.6575(5) 0.024(5) Uiso 0.05 1 d D U P L 1
C12A_7 C 0.7167(7) -0.098(7) 0.6799(5) 0.046(3) Uiso 0.05 1 d D U P L 1
H12A_7 H 0.712623 -0.172777 0.695962 0.055 Uiso 0.05 1 calc R U P L 1
C11A_7 C 0.7090(7) 0.132(7) 0.6718(6) 0.043(2) Uiso 0.05 1 d D U P L 1
H11A_7 H 0.698783 0.229962 0.682315 0.051 Uiso 0.05 1 calc R U P L 1
C10A_7 C 0.7174(6) 0.219(5) 0.6459(6) 0.043(2) Uiso 0.05 1 d D U P L 1
H10A_7 H 0.714584 0.371670 0.637735 0.051 Uiso 0.05 1 calc R U P L 1
C9C_7 C 0.73368(12) -0.0609(8) 0.63509(9) 0.0364(9) Uani 0.35 1 d D . P M 3
S3C_7 S 0.71343(14) 0.1724(9) 0.63818(12) 0.0427(13) Uiso 0.35 1 d D U P M 3
C12C_7 C 0.7038(3) 0.085(2) 0.6668(2) 0.036(3) Uiso 0.35 1 d D . P M 3
H12C_7 H 0.690003 0.169146 0.675207 0.043 Uiso 0.35 1 calc R U P M 3
C11C_7 C 0.7183(3) -0.125(2) 0.6773(2) 0.046(3) Uiso 0.35 1 d D U P M 3
H11C_7 H 0.715576 -0.197828 0.694093 0.055 Uiso 0.35 1 calc R U P M 3
C10C_7 C 0.7385(5) -0.229(3) 0.6605(5) 0.037(6) Uiso 0.35 1 d D . P M 3
H10C_7 H 0.751255 -0.367084 0.664579 0.044 Uiso 0.35 1 calc R U P M 3
C9D_7 C 0.7314(11) 0.002(4) 0.6359(7) 0.022(6) Uiso 0.05 1 d D U P N 4
S3D_7 S 0.7076(5) 0.198(4) 0.6498(6) 0.038(2) Uiso 0.05 1 d D U P N 4
C12D_7 C 0.7099(10) 0.034(11) 0.6774(8) 0.0366(19) Uiso 0.05 1 d D U P N 4
H12D_7 H 0.700399 0.075904 0.692060 0.044 Uiso 0.05 1 calc R U P N 4
C11D_7 C 0.7267(10) -0.172(7) 0.6782(7) 0.029(14) Uiso 0.05 1 d D . P N 4
H11D_7 H 0.729941 -0.285498 0.693250 0.035 Uiso 0.05 1 calc R U P N 4
C10D_7 C 0.7397(12) -0.197(7) 0.6514(12) 0.023(6) Uiso 0.05 1 d D U P N 4
H10D_7 H 0.751228 -0.325942 0.647045 0.028 Uiso 0.05 1 calc R U P N 4
C3_8 C 0.85959(6) 0.6813(6) 0.28148(6) 0.0283(6) Uani 1 1 d . . . . .
H3_8 H 0.853871 0.793617 0.293660 0.034 Uiso 1 1 calc R U . . .
C2_8 C 0.88706(7) 0.6955(6) 0.27101(7) 0.0377(7) Uani 1 1 d . . . . .
H2_8 H 0.902101 0.819970 0.276042 0.045 Uiso 1 1 calc R U . . .
C1_8 C 0.88975(8) 0.5155(7) 0.25325(7) 0.0410(7) Uani 1 1 d . . . . .
H1_8 H 0.906489 0.502145 0.244498 0.049 Uiso 1 1 calc R U . . .
S1_8 S 0.85962(2) 0.31782(16) 0.24862(2) 0.03999(19) Uani 1 1 d . . . . .
C4_8 C 0.84235(7) 0.4732(6) 0.27079(6) 0.0302(6) Uani 1 1 d . . . . .
C5_8 C 0.81304(7) 0.3907(5) 0.27557(6) 0.0280(6) Uani 1 1 d . . . . .
S2_8 S 0.79320(2) 0.56347(13) 0.29456(2) 0.02776(14) Uani 1 1 d D . . . .
C6_8 C 0.79685(7) 0.1856(5) 0.26667(6) 0.0313(6) Uani 1 1 d . . . . .
H6_8 H 0.804091 0.067408 0.256192 0.038 Uiso 1 1 calc R U . . .
C7_8 C 0.76830(7) 0.1669(5) 0.27460(6) 0.0301(6) Uani 1 1 d D . . . .
H7_8 H 0.754313 0.035872 0.269860 0.036 Uiso 1 1 calc R U . . .
C8_8 C 0.76296(7) 0.3592(5) 0.28995(6) 0.0266(5) Uani 1 1 d D . . . .
C9A_8 C 0.73542(7) 0.4024(5) 0.30026(6) 0.0296(6) Uani 0.7 1 d D . P O 1
S3A_8 S 0.70447(6) 0.2155(6) 0.29289(7) 0.0356(6) Uani 0.7 1 d D . P O 1
C12A_8 C 0.68360(14) 0.3881(14) 0.31015(16) 0.0355(13) Uani 0.7 1 d D . P O 1
H12A_8 H 0.662933 0.350388 0.311418 0.043 Uiso 0.7 1 calc R U P O 1
C11A_8 C 0.69999(18) 0.5859(15) 0.32188(18) 0.0426(16) Uani 0.7 1 d D . P O 1
H11A_8 H 0.691814 0.702031 0.331951 0.051 Uiso 0.7 1 calc R U P O 1
C10A_8 C 0.7296(3) 0.5984(19) 0.3175(3) 0.042(3) Uani 0.7 1 d D . P O 1
H10A_8 H 0.744460 0.720624 0.324883 0.050 Uiso 0.7 1 calc R U P O 1
C9B_8 C 0.73542(7) 0.4024(5) 0.30026(6) 0.0296(6) Uani 0.3 1 d D . P O 2
S3B_8 S 0.73060(19) 0.6337(13) 0.31783(16) 0.0331(13) Uiso 0.3 1 d D . P O 2
C12B_8 C 0.6930(4) 0.546(3) 0.3190(5) 0.035(4) Uiso 0.3 1 d D . P O 2
H12B_8 H 0.679836 0.635373 0.327577 0.042 Uiso 0.3 1 calc R U P O 2
C11B_8 C 0.6848(4) 0.332(3) 0.3059(5) 0.039(5) Uiso 0.3 1 d D . P O 2
H11B_8 H 0.665745 0.250548 0.305570 0.047 Uiso 0.3 1 calc R U P O 2
C10B_8 C 0.7067(5) 0.249(4) 0.2936(7) 0.031(6) Uiso 0.3 1 d D . P O 2
H10B_8 H 0.704139 0.110752 0.282144 0.038 Uiso 0.3 1 calc R U P O 2
C4A_9 C 0.90766(7) 0.9555(6) 0.34094(6) 0.0335(6) Uani 0.7 1 d D . P P 1
C3A_9 C 0.9101(3) 1.169(2) 0.3247(2) 0.028(2) Uani 0.7 1 d D . P P 1
H3A_9 H 0.893908 1.284801 0.318357 0.034 Uiso 0.7 1 calc R U P P 1
C2A_9 C 0.9408(2) 1.1736(18) 0.3200(2) 0.050(2) Uani 0.7 1 d D . P P 1
H2A_9 H 0.947920 1.297305 0.310216 0.060 Uiso 0.7 1 calc R U P P 1
C1A_9 C 0.95916(11) 0.9791(15) 0.33127(16) 0.0459(17) Uani 0.7 1 d D . P P 1
H1A_9 H 0.980222 0.954775 0.330164 0.055 Uiso 0.7 1 calc R U P P 1
S1A_9 S 0.94025(3) 0.7945(3) 0.34680(4) 0.0379(3) Uani 0.7 1 d D . P P 1
C4B_9 C 0.90766(7) 0.9555(6) 0.34094(6) 0.0335(6) Uani 0.3 1 d D . P P 2
C3B_9 C 0.9375(5) 0.814(5) 0.3468(7) 0.115(10) Uiso 0.3 1 d D U P P 2
H3B_9 H 0.941657 0.669928 0.357093 0.138 Uiso 0.3 1 calc R U P P 2
C2B_9 C 0.9587(5) 0.934(5) 0.3342(8) 0.113(10) Uiso 0.3 1 d D U P P 2
H2B_9 H 0.978357 0.867961 0.333333 0.135 Uiso 0.3 1 calc R U P P 2
C1B_9 C 0.9485(4) 1.150(4) 0.3235(7) 0.048(6) Uiso 0.3 1 d D . P P 2
H1B_9 H 0.960811 1.258296 0.316241 0.058 Uiso 0.3 1 calc R U P P 2
S1B_9 S 0.9113(2) 1.2005(14) 0.32481(15) 0.0339(17) Uiso 0.3 1 d D . P P 2
C5_9 C 0.88097(7) 0.8856(5) 0.35107(6) 0.0302(6) Uani 1 1 d D . . . .
S2_9 S 0.84848(2) 1.06976(13) 0.34720(2) 0.02864(15) Uani 1 1 d D . . . .
C6_9 C 0.87747(7) 0.6835(6) 0.36550(6) 0.0323(6) Uani 1 1 d D . . . .
H6_9 H 0.892743 0.560247 0.369659 0.039 Uiso 1 1 calc R U . . .
C7_9 C 0.84900(7) 0.6772(5) 0.37350(6) 0.0310(6) Uani 1 1 d . . . . .
H7_9 H 0.843171 0.549622 0.383605 0.037 Uiso 1 1 calc R U . . .
C8_9 C 0.83056(7) 0.8741(5) 0.36523(6) 0.0261(5) Uani 1 1 d . . . . .
C9_9 C 0.80066(7) 0.9335(5) 0.37053(6) 0.0270(5) Uani 1 1 d . . . . .
S3_9 S 0.78530(2) 0.76255(16) 0.39266(2) 0.03910(18) Uani 1 1 d . . . . .
C12_9 C 0.75333(8) 0.9431(7) 0.38843(7) 0.0403(7) Uani 1 1 d . . . . .
H12_9 H 0.736854 0.917088 0.397246 0.048 Uiso 1 1 calc R U . . .
C11_9 C 0.75410(7) 1.1290(6) 0.37097(7) 0.0358(7) Uani 1 1 d . . . . .
H11_9 H 0.737995 1.246352 0.366222 0.043 Uiso 1 1 calc R U . . .
C10_9 C 0.78135(6) 1.1315(5) 0.36044(6) 0.0287(6) Uani 1 1 d . . . . .
H10_9 H 0.785835 1.249940 0.348320 0.034 Uiso 1 1 calc R U . . .
C3A_10 C 1.00136(12) 0.7872(8) 0.42568(10) 0.0335(9) Uani 0.95 1 d D . P Q 1
H3A_10 H 0.994771 0.884797 0.438844 0.040 Uiso 0.95 1 calc R U P Q 1
C2A_10 C 1.02815(10) 0.8297(8) 0.41561(9) 0.0507(10) Uani 0.95 1 d D . P Q 1
H2A_10 H 1.041523 0.962995 0.421493 0.061 Uiso 0.95 1 calc R U P Q 1
C1A_10 C 1.03342(10) 0.6668(8) 0.39697(9) 0.0517(10) Uani 0.95 1 d D U P Q 1
H1A_10 H 1.050479 0.673116 0.388525 0.062 Uiso 0.95 1 calc R U P Q 1
S1A_10 S 1.00538(3) 0.4491(2) 0.39066(2) 0.0519(3) Uani 0.95 1 d D . P Q 1
C4A_10 C 0.98570(9) 0.5763(7) 0.41318(8) 0.0406(8) Uani 0.95 1 d D . P Q 1
C5A_10 C 0.95728(8) 0.4660(7) 0.41663(7) 0.0388(8) Uani 0.95 1 d D . P Q 1
S2A_10 S 0.93534(2) 0.60263(16) 0.43656(2) 0.0398(2) Uani 0.95 1 d D . P Q 1
C6A_10 C 0.94357(9) 0.2550(6) 0.40608(8) 0.0413(8) Uani 0.95 1 d D . P Q 1
H6A_10 H 0.952082 0.153225 0.394590 0.050 Uiso 0.95 1 calc R U P Q 1
C7A_10 C 0.91559(9) 0.2030(6) 0.41389(7) 0.0395(8) Uani 0.95 1 d D . P Q 1
H7A_10 H 0.903491 0.063466 0.408234 0.047 Uiso 0.95 1 calc R U P Q 1
C8A_10 C 0.90772(9) 0.3758(6) 0.43055(7) 0.0362(7) Uani 0.95 1 d D . P Q 1
C9A_10 C 0.88058(9) 0.3833(6) 0.44148(8) 0.0346(7) Uani 0.85 1 d D . P Q 1
S3A_10 S 0.85134(3) 0.1741(2) 0.43192(3) 0.0456(3) Uani 0.85 1 d D . P Q 1
C12A_10 C 0.82894(13) 0.3018(11) 0.45128(13) 0.0475(11) Uani 0.85 1 d D . P Q 1
H12A_10 H 0.808942 0.244347 0.452293 0.057 Uiso 0.85 1 calc R U P Q 1
C11A_10 C 0.84367(17) 0.4983(11) 0.46515(13) 0.0490(14) Uani 0.85 1 d D . P Q 1
H11A_10 H 0.834765 0.591157 0.477202 0.059 Uiso 0.85 1 calc R U P Q 1
C10A_10 C 0.8739(2) 0.5547(14) 0.4601(2) 0.0417(19) Uani 0.85 1 d D . P Q 1
H10A_10 H 0.887040 0.685204 0.468064 0.050 Uiso 0.85 1 calc R U P Q 1
C9B_10 C 0.88058(9) 0.3833(6) 0.44148(8) 0.0346(7) Uani 0.1 1 d D U P R 2
S3B_10 S 0.8711(4) 0.589(3) 0.4615(5) 0.035(4) Uiso 0.1 1 d D . P R 2
C12B_10 C 0.8374(4) 0.446(4) 0.4637(4) 0.032(12) Uiso 0.1 1 d D . P R 2
H12B_10 H 0.824464 0.490550 0.475583 0.039 Uiso 0.1 1 calc R U P R 2
C11B_10 C 0.8321(6) 0.255(6) 0.4453(9) 0.024(9) Uiso 0.1 1 d D . P R 2
H11B_10 H 0.812549 0.169914 0.440154 0.029 Uiso 0.1 1 calc R U P R 2
C10B_10 C 0.8590(5) 0.194(4) 0.4345(6) 0.036(3) Uiso 0.1 1 d D U P R 2
H10B_10 H 0.861503 0.053462 0.424680 0.043 Uiso 0.1 1 calc R U P R 2
C3C_10 C 0.9885(7) 0.427(5) 0.4005(7) 0.038(3) Uiso 0.05 1 d D U P S 3
H3C_10 H 0.977190 0.288356 0.392768 0.045 Uiso 0.05 1 calc R U P S 3
C2C_10 C 1.0191(7) 0.492(6) 0.3974(7) 0.039(3) Uiso 0.05 1 d D U P S 3
H2C_10 H 1.030260 0.398825 0.387252 0.046 Uiso 0.05 1 calc R U P S 3
C1C_10 C 1.0306(5) 0.699(5) 0.4103(5) 0.039(3) Uiso 0.05 1 d D U P S 3
H1C_10 H 1.050442 0.765015 0.410120 0.047 Uiso 0.05 1 calc R U P S 3
S1C_10 S 1.0053(6) 0.825(4) 0.4266(5) 0.036(3) Uiso 0.05 1 d D U P S 3
C4C_10 C 0.9776(4) 0.600(4) 0.4167(4) 0.037(3) Uiso 0.05 1 d D U P S 3
C5C_10 C 0.9488(5) 0.617(4) 0.4256(6) 0.012(8) Uiso 0.05 1 d D . P S 3
S2C_10 S 0.9226(3) 0.385(2) 0.4215(3) 0.031(3) Uiso 0.05 1 d D . P S 3
C6C_10 C 0.9418(7) 0.783(4) 0.4439(8) 0.011(7) Uiso 0.05 1 d D . P S 3
H6C_10 H 0.953848 0.922679 0.449604 0.013 Uiso 0.05 1 calc R U P S 3
C7C_10 C 0.9150(8) 0.726(5) 0.4533(10) 0.025(10) Uiso 0.05 1 d D . P S 3
H7C_10 H 0.906781 0.824878 0.465226 0.030 Uiso 0.05 1 calc R U P S 3
C8C_10 C 0.9021(6) 0.510(4) 0.4432(7) 0.027(11) Uiso 0.05 1 d D . P S 3
C9C_10 C 0.8731(4) 0.409(3) 0.4465(4) 0.008(11) Uiso 0.05 1 d D . P S 3
S3C_10 S 0.8523(4) 0.546(3) 0.4660(4) 0.027(5) Uiso 0.05 1 d D . P S 3
C12C_10 C 0.8242(10) 0.330(7) 0.4608(13) 0.026(15) Uiso 0.05 1 d D . P S 3
H12C_10 H 0.806860 0.328820 0.468884 0.032 Uiso 0.05 1 calc R U P S 3
C11C_10 C 0.8303(6) 0.159(5) 0.4431(7) 0.024(11) Uiso 0.05 1 d D . P S 3
H11C_10 H 0.816691 0.027649 0.436968 0.029 Uiso 0.05 1 calc R U P S 3
C10C_10 C 0.8590(5) 0.194(4) 0.4345(6) 0.036(3) Uiso 0.05 1 d D . P S 3
H10C_10 H 0.867044 0.089933 0.422848 0.043 Uiso 0.05 1 calc R U P S 3
C3_11 C 1.07663(12) 0.8926(9) 0.49560(15) 0.044(2) Uani 0.5 1 d D . P T -1
H3_11 H 1.073981 0.757586 0.506244 0.052 Uiso 0.5 1 calc R U P T -1
C2_11 C 1.10484(12) 0.9464(10) 0.48610(16) 0.0477(19) Uani 0.5 1 d D . P T -1
H2_11 H 1.123627 0.853147 0.491084 0.057 Uiso 0.5 1 calc R U P T -1
C1_11 C 1.1014(2) 1.145(2) 0.4693(3) 0.050(4) Uani 0.5 1 d D . P T -1
H1_11 H 1.116230 1.192551 0.459486 0.060 Uiso 0.5 1 calc R U P T -1
S1_11 S 1.06741(6) 1.2960(4) 0.46802(5) 0.0464(5) Uani 0.5 1 d D . P T -1
C4_11 C 1.05397(16) 1.0761(15) 0.4862(2) 0.040(3) Uani 0.5 1 d D . P T -1
C5_11 C 1.02293(10) 1.0954(10) 0.49109(15) 0.0347(15) Uani 0.5 1 d D . P T -1
S2_11 S 1.00921(4) 0.8717(3) 0.50875(4) 0.0380(3) Uani 0.5 1 d D . P T -1
C6_11 C 1.00043(12) 1.2683(9) 0.48230(14) 0.0420(16) Uani 0.5 1 d D . P T -1
H6_11 H 1.003696 1.407184 0.472615 0.050 Uiso 0.5 1 calc R U P T -1
C7_11 C 0.97168(11) 1.2179(10) 0.48919(15) 0.0466(17) Uani 0.5 1 d D . P T -1
H7_11 H 0.953716 1.319622 0.484394 0.056 Uiso 0.5 1 calc R U P T -1
C8_11 C 0.97237(11) 1.0060(11) 0.50360(18) 0.0436(19) Uani 0.5 1 d D . P T -1
C9_11 C 0.94825(15) 0.8981(13) 0.5143(3) 0.038(3) Uani 0.5 1 d D . P T -1
S3_11 S 0.91348(5) 1.0462(4) 0.51300(5) 0.0482(4) Uani 0.5 1 d D . P T -1
C12_11 C 0.9006(3) 0.822(2) 0.5303(5) 0.059(4) Uani 0.5 1 d D . P T -1
H12_11 H 0.880235 0.815395 0.533440 0.070 Uiso 0.5 1 calc R U P T -1
C11_11 C 0.92338(19) 0.6525(11) 0.53884(19) 0.053(2) Uani 0.5 1 d D . P T -1
H11_11 H 0.920911 0.520448 0.550038 0.064 Uiso 0.5 1 calc R U P T -1
C10_11 C 0.95090(13) 0.6884(10) 0.52982(15) 0.0462(19) Uani 0.5 1 d D . P T -1
H10_11 H 0.968654 0.584929 0.533757 0.055 Uiso 0.5 1 calc R U P T -1

loop_
_atom_site_aniso_label
_atom_site_aniso_U_11
_atom_site_aniso_U_22
_atom_site_aniso_U_33
_atom_site_aniso_U_23
_atom_site_aniso_U_13
_atom_site_aniso_U_12
C3B_1 0.0250(15) 0.0326(17) 0.045(2) -0.0026(15) 0.0068(15) -0.0004(13)
C2B_1 0.040(2) 0.057(3) 0.048(2) 0.010(2) 0.0045(19) -0.0063(19)
C1B_1 0.0529(13) 0.0547(13) 0.0554(13) 0.0165(11) 0.0173(12) 0.0061(11)
S1B_1 0.0455(6) 0.0409(5) 0.0610(7) 0.0144(5) -0.0029(5) -0.0045(5)
C4B_1 0.0549(13) 0.0533(13) 0.0583(13) 0.0387(11) 0.0305(11) 0.0346(11)
C5B_1 0.0305(16) 0.0228(15) 0.0434(19) -0.0028(14) -0.0071(15) -0.0011(13)
S2B_1 0.0307(4) 0.0232(4) 0.0420(5) -0.0015(3) -0.0014(4) 0.0033(3)
C6B_1 0.0350(18) 0.0261(16) 0.050(2) -0.0019(15) -0.0090(16) 0.0021(14)
C7B_1 0.0330(18) 0.0294(17) 0.051(2) -0.0083(16) -0.0099(16) 0.0089(14)
C8B_1 0.0288(16) 0.0286(16) 0.0424(19) -0.0078(14) -0.0070(14) 0.0033(13)
C9B_1 0.0263(16) 0.038(2) 0.0427(18) -0.0060(17) -0.0049(15) 0.0027(17)
S3B_1 0.0362(7) 0.0434(10) 0.0475(10) -0.0120(8) 0.0061(8) 0.0074(7)
C12B_1 0.032(3) 0.032(3) 0.047(3) -0.005(3) 0.007(2) -0.005(2)
C11B_1 0.030(3) 0.037(3) 0.053(4) -0.009(3) 0.004(3) 0.005(2)
C10B_1 0.016(3) 0.053(6) 0.113(10) -0.050(5) -0.007(3) 0.003(3)
C1A_1 0.0529(13) 0.0547(13) 0.0554(13) 0.0165(11) 0.0173(12) 0.0061(11)
C4A_1 0.0549(13) 0.0533(13) 0.0583(13) 0.0387(11) 0.0305(11) 0.0346(11)
C9C_1 0.0263(16) 0.038(2) 0.0427(18) -0.0060(17) -0.0049(15) 0.0027(17)
C3A_2 0.0200(13) 0.0352(16) 0.0356(17) 0.0008(13) 0.0081(12) 0.0008(12)
C2A_2 0.0304(16) 0.044(2) 0.0416(19) -0.0006(15) 0.0077(15) -0.0001(14)
C1A_2 0.0371(17) 0.057(2) 0.0411(18) 0.0032(16) 0.0094(15) 0.0097(16)
S1A_2 0.0400(5) 0.0416(5) 0.0434(5) -0.0044(4) 0.0080(4) 0.0016(4)
C4A_2 0.0333(12) 0.0405(14) 0.0374(13) 0.0078(11) 0.0105(11) 0.0156(11)
C5A_2 0.0244(14) 0.0367(17) 0.0377(17) -0.0055(14) 0.0016(13) 0.0014(13)
S2A_2 0.0308(4) 0.0323(4) 0.0402(4) -0.0069(3) 0.0088(3) -0.0040(3)
C6A_2 0.0275(15) 0.0403(18) 0.0435(19) -0.0125(15) 0.0013(14) -0.0012(14)
C7A_2 0.0268(15) 0.0343(17) 0.0417(18) -0.0098(14) 0.0014(13) -0.0020(13)
C8A_2 0.0202(13) 0.0317(16) 0.0387(17) -0.0026(13) 0.0033(12) 0.0007(12)
C9A_2 0.0227(13) 0.0321(15) 0.0396(16) -0.0036(12) 0.0060(12) -0.0027(11)
S3A_2 0.0375(4) 0.0317(4) 0.0484(5) -0.0044(4) 0.0091(4) -0.0080(3)
C12A_2 0.0355(16) 0.0425(18) 0.0447(19) 0.0010(15) 0.0100(15) -0.0024(14)
C11A_2 0.0346(17) 0.0368(17) 0.0382(18) -0.0004(14) 0.0109(15) -0.0024(14)
C10A_2 0.0270(15) 0.0347(16) 0.0325(16) -0.0050(13) 0.0077(13) -0.0034(12)
C1B_2 0.0371(17) 0.057(2) 0.0411(18) 0.0032(16) 0.0094(15) 0.0097(16)
C4B_2 0.0333(12) 0.0405(14) 0.0374(13) 0.0078(11) 0.0105(11) 0.0156(11)
C9B_2 0.0227(13) 0.0321(15) 0.0396(16) -0.0036(12) 0.0060(12) -0.0027(11)
C12B_2 0.0355(16) 0.0425(18) 0.0447(19) 0.0010(15) 0.0100(15) -0.0024(14)
C3B_3 0.0279(17) 0.0371(19) 0.0268(17) -0.0044(14) 0.0053(15) -0.0046(14)
C2B_3 0.0322(17) 0.039(2) 0.043(2) -0.0027(16) 0.0013(16) -0.0025(15)
C1B_3 0.0264(19) 0.048(3) 0.042(3) -0.0079(17) 0.0053(16) -0.0034(17)
S1B_3 0.0305(4) 0.0417(5) 0.0455(6) -0.0049(4) 0.0087(4) 0.0023(4)
C4B_3 0.0171(16) 0.035(2) 0.0336(18) -0.0067(13) 0.0003(12) 0.0012(12)
C5B_3 0.0196(13) 0.0312(16) 0.0325(16) -0.0062(13) -0.0008(12) -0.0003(12)
S2B_3 0.0237(4) 0.0263(4) 0.0400(4) -0.0025(3) 0.0048(3) 0.0031(3)
C6B_3 0.0245(15) 0.0344(17) 0.0392(18) -0.0088(14) -0.0006(13) 0.0043(13)
C7B_3 0.0262(15) 0.0277(16) 0.0385(18) -0.0052(14) -0.0002(13) 0.0014(13)
C8B_3 0.0196(13) 0.0266(15) 0.0373(17) -0.0052(13) 0.0010(13) -0.0027(12)
C9B_3 0.020(2) 0.0316(19) 0.037(2) -0.0060(16) 0.0014(13) -0.0024(13)
S3B_3 0.0328(10) 0.0325(9) 0.0407(12) 0.0019(7) 0.0059(8) -0.0027(6)
C12B_3 0.029(4) 0.040(4) 0.044(4) -0.011(3) 0.011(3) -0.005(4)
C11B_3 0.025(3) 0.045(3) 0.038(4) -0.011(3) 0.008(3) -0.005(2)
C10B_3 0.029(5) 0.041(5) 0.048(5) -0.016(3) 0.011(3) -0.004(3)
C9C_3 0.020(2) 0.0316(19) 0.037(2) -0.0060(16) 0.0014(13) -0.0024(13)
C3_4 0.0161(11) 0.0312(13) 0.0235(12) 0.0059(10) 0.0058(10) 0.0007(10)
C2_4 0.0297(14) 0.0404(17) 0.0380(16) 0.0036(13) 0.0081(13) -0.0030(13)
C1_4 0.0350(16) 0.0486(19) 0.0339(16) -0.0004(14) 0.0100(13) 0.0031(14)
S1_4 0.0367(4) 0.0426(4) 0.0378(4) -0.0057(3) 0.0103(3) -0.0024(3)
C4_4 0.0240(13) 0.0312(14) 0.0295(14) -0.0020(11) 0.0047(11) 0.0009(11)
C5_4 0.0207(12) 0.0309(14) 0.0287(13) -0.0016(11) 0.0035(11) 0.0030(11)
S2_4 0.0243(3) 0.0262(3) 0.0310(3) -0.0041(3) 0.0067(3) -0.0040(3)
C6_4 0.0235(12) 0.0294(14) 0.0325(14) -0.0058(11) 0.0022(11) -0.0012(11)
C7_4 0.0247(13) 0.0257(13) 0.0345(15) -0.0050(11) 0.0046(11) -0.0006(11)
C8_4 0.0178(11) 0.0270(13) 0.0304(14) -0.0012(11) 0.0027(10) 0.0002(10)
C9_4 0.0210(12) 0.0248(13) 0.0297(13) -0.0005(10) 0.0036(10) -0.0009(10)
S3_4 0.0331(4) 0.0315(4) 0.0362(4) -0.0040(3) 0.0092(3) -0.0083(3)
C12_4 0.0293(14) 0.0382(16) 0.0325(15) -0.0010(12) 0.0095(12) -0.0046(12)
C11_4 0.0298(14) 0.0321(15) 0.0332(15) -0.0081(12) 0.0073(12) -0.0035(12)
C10_4 0.0199(12) 0.0328(14) 0.0259(13) -0.0072(11) 0.0036(10) -0.0010(11)
C3_5 0.0234(12) 0.0299(14) 0.0229(12) 0.0021(10) -0.0020(10) -0.0035(11)
C2_5 0.0340(16) 0.0368(17) 0.0386(17) 0.0019(13) 0.0039(13) -0.0002(13)
C1_5 0.0293(15) 0.0445(18) 0.0416(17) -0.0042(14) 0.0099(13) -0.0001(13)
S1_5 0.0308(4) 0.0382(4) 0.0442(4) -0.0025(3) 0.0090(3) 0.0037(3)
C4_5 0.0194(12) 0.0315(14) 0.0351(15) -0.0057(12) 0.0040(11) 0.0005(11)
C5_5 0.0211(12) 0.0285(14) 0.0328(14) -0.0050(11) 0.0005(11) 0.0001(11)
S2_5 0.0237(3) 0.0255(3) 0.0361(4) -0.0007(3) 0.0051(3) 0.0027(3)
C6_5 0.0265(13) 0.0298(14) 0.0361(15) -0.0044(12) 0.0038(12) 0.0026(11)
C7_5 0.0272(13) 0.0306(14) 0.0334(15) -0.0040(12) 0.0022(12) -0.0011(12)
C8_5 0.0219(12) 0.0285(14) 0.0306(14) -0.0018(11) 0.0005(11) -0.0021(11)
C9A_5 0.0232(13) 0.0310(14) 0.0344(15) -0.0060(12) 0.0019(11) -0.0046(11)
S3A_5 0.0342(6) 0.0349(8) 0.0407(6) 0.0014(5) 0.0062(6) -0.0041(5)
C12A_5 0.037(3) 0.048(4) 0.038(3) -0.016(3) 0.014(2) -0.016(3)
C11A_5 0.026(2) 0.034(3) 0.052(4) -0.011(3) 0.005(3) -0.005(2)
C10A_5 0.034(3) 0.027(4) 0.045(5) -0.002(3) -0.001(3) 0.003(3)
C9B_5 0.0232(13) 0.0310(14) 0.0344(15) -0.0060(12) 0.0019(11) -0.0046(11)
C3_6 0.0217(12) 0.0302(14) 0.0293(14) 0.0052(11) 0.0046(11) 0.0001(11)
C2_6 0.0340(16) 0.0395(17) 0.0371(16) 0.0032(13) 0.0082(13) -0.0008(13)
C1_6 0.0420(18) 0.0461(19) 0.0387(17) -0.0006(15) 0.0117(15) 0.0058(15)
S1_6 0.0410(4) 0.0371(4) 0.0401(4) -0.0060(3) 0.0081(4) 0.0002(3)
C4_6 0.0262(13) 0.0276(13) 0.0321(14) -0.0029(11) 0.0027(11) 0.0038(11)
C5_6 0.0242(13) 0.0251(13) 0.0316(14) -0.0014(11) -0.0001(11) 0.0020(10)
S2_6 0.0267(3) 0.0231(3) 0.0319(3) -0.0022(3) 0.0040(3) -0.0038(3)
C6_6 0.0283(14) 0.0243(13) 0.0349(15) -0.0045(11) -0.0009(12) -0.0012(11)
C7_6 0.0246(13) 0.0257(13) 0.0393(16) 0.0012(12) 0.0002(12) -0.0040(11)
C8_6 0.0223(12) 0.0262(13) 0.0306(14) 0.0021(11) -0.0012(11) -0.0024(10)
C9_6 0.0204(12) 0.0292(14) 0.0339(15) 0.0030(11) 0.0030(11) -0.0043(11)
S3_6 0.0361(4) 0.0388(4) 0.0422(4) 0.0017(3) 0.0072(3) -0.0102(3)
C12_6 0.0308(15) 0.0456(19) 0.0385(17) 0.0018(14) 0.0076(13) -0.0055(14)
C11_6 0.0345(15) 0.0380(17) 0.0347(16) -0.0029(13) 0.0079(13) -0.0042(13)
C10_6 0.0192(11) 0.0341(14) 0.0241(12) -0.0019(11) 0.0019(10) 0.0017(11)
C5B_7 0.0215(15) 0.0281(18) 0.0372(18) -0.0047(14) 0.0009(13) -0.0005(14)
S2B_7 0.0273(4) 0.0254(4) 0.0378(4) 0.0006(3) 0.0050(3) 0.0017(3)
C6B_7 0.0285(16) 0.0259(15) 0.0430(19) -0.0009(14) 0.0027(14) 0.0022(13)
C7B_7 0.0284(16) 0.0314(17) 0.0391(18) 0.0029(15) 0.0017(14) -0.0037(13)
C8B_7 0.0248(15) 0.0303(16) 0.0362(17) 0.0004(13) -0.0017(13) -0.0073(13)
C9B_7 0.0275(18) 0.036(2) 0.040(2) -0.0038(18) 0.0003(14) -0.0033(19)
S3B_7 0.0372(13) 0.0392(11) 0.0355(14) 0.0046(9) 0.0064(10) -0.0075(8)
C12B_7 0.036(2) 0.038(2) 0.037(2) 0.0010(17) 0.0084(17) -0.0044(17)
C11B_7 0.028(3) 0.024(3) 0.035(4) 0.003(3) 0.004(2) -0.010(2)
C10B_7 0.016(2) 0.022(3) 0.013(3) -0.010(2) 0.006(2) 0.0048(16)
C3B_7 0.0239(19) 0.034(2) 0.0219(19) 0.0081(16) 0.0005(15) -0.0018(15)
C2B_7 0.032(2) 0.030(2) 0.034(2) 0.0006(18) 0.0109(18) 0.0012(16)
C1B_7 0.033(2) 0.037(3) 0.034(3) 0.003(2) 0.007(2) 0.0043(19)
S1B_7 0.0296(6) 0.0306(4) 0.0403(6) 0.0006(4) 0.0082(4) 0.0070(4)
C4B_7 0.0185(15) 0.0323(18) 0.0354(19) -0.0060(14) -0.0012(12) 0.0007(13)
C4C_7 0.0185(15) 0.0323(18) 0.0354(19) -0.0060(14) -0.0012(12) 0.0007(13)
C9C_7 0.0275(18) 0.036(2) 0.040(2) -0.0038(18) 0.0003(14) -0.0033(19)
C3_8 0.0192(12) 0.0372(15) 0.0254(13) 0.0016(11) 0.0016(10) 0.0003(11)
C2_8 0.0271(14) 0.0453(18) 0.0366(16) 0.0007(14) 0.0026(13) -0.0051(13)
C1_8 0.0318(16) 0.054(2) 0.0358(16) -0.0017(15) 0.0070(13) 0.0021(15)
S1_8 0.0335(4) 0.0449(5) 0.0399(4) -0.0084(4) 0.0081(3) 0.0030(3)
C4_8 0.0259(13) 0.0375(15) 0.0246(13) -0.0027(11) 0.0028(11) 0.0042(12)
C5_8 0.0261(13) 0.0292(14) 0.0244(13) -0.0035(11) 0.0004(11) 0.0035(11)
S2_8 0.0277(3) 0.0253(3) 0.0282(3) -0.0034(3) 0.0047(3) 0.0000(3)
C6_8 0.0306(14) 0.0298(14) 0.0285(14) -0.0049(11) 0.0008(12) 0.0043(12)
C7_8 0.0312(14) 0.0231(13) 0.0320(15) -0.0017(11) 0.0028(12) 0.0002(11)
C8_8 0.0274(13) 0.0249(13) 0.0243(13) 0.0019(10) 0.0022(11) 0.0020(11)
C9A_8 0.0281(13) 0.0314(14) 0.0259(13) 0.0072(11) 0.0025(11) 0.0042(11)
S3A_8 0.0300(8) 0.0365(9) 0.0358(9) 0.0059(7) 0.0021(5) -0.0055(6)
C12A_8 0.024(2) 0.048(4) 0.035(3) 0.006(3) 0.009(2) 0.005(2)
C11A_8 0.033(3) 0.047(4) 0.044(4) -0.001(3) 0.006(3) 0.011(3)
C10A_8 0.029(3) 0.027(4) 0.063(5) 0.005(3) 0.002(2) 0.000(3)
C9B_8 0.0281(13) 0.0314(14) 0.0259(13) 0.0072(11) 0.0025(11) 0.0042(11)
C4A_9 0.0260(13) 0.0421(17) 0.0298(14) -0.0056(13) 0.0040(12) -0.0020(12)
C3A_9 0.016(3) 0.028(4) 0.036(4) 0.001(2) 0.0022(17) -0.005(2)
C2A_9 0.053(5) 0.060(5) 0.041(4) -0.009(3) 0.019(4) -0.027(4)
C1A_9 0.0134(18) 0.079(5) 0.046(3) -0.029(3) 0.0096(19) -0.011(2)
S1A_9 0.0288(5) 0.0434(7) 0.0393(6) -0.0044(5) 0.0061(5) 0.0039(5)
C4B_9 0.0260(13) 0.0421(17) 0.0298(14) -0.0056(13) 0.0040(12) -0.0020(12)
C5_9 0.0272(13) 0.0321(14) 0.0297(14) -0.0028(11) 0.0057(11) 0.0016(11)
S2_9 0.0268(3) 0.0265(3) 0.0313(3) 0.0027(3) 0.0063(3) 0.0008(3)
C6_9 0.0331(15) 0.0311(15) 0.0304(14) 0.0018(12) 0.0054(12) 0.0071(12)
C7_9 0.0334(15) 0.0259(13) 0.0313(14) 0.0006(11) 0.0053(12) 0.0014(12)
C8_9 0.0253(13) 0.0266(13) 0.0231(12) -0.0003(10) 0.0019(10) 0.0004(10)
C9_9 0.0275(13) 0.0269(13) 0.0243(13) -0.0005(10) 0.0039(11) -0.0038(11)
S3_9 0.0323(4) 0.0396(4) 0.0451(4) 0.0113(4) 0.0107(3) 0.0010(3)
C12_9 0.0278(15) 0.049(2) 0.0425(18) 0.0035(15) 0.0082(13) 0.0004(14)
C11_9 0.0270(14) 0.0447(18) 0.0334(15) 0.0025(13) 0.0050(12) 0.0057(13)
C10_9 0.0223(12) 0.0354(15) 0.0268(13) -0.0007(11) 0.0043(11) 0.0035(11)
C3A_10 0.038(2) 0.034(2) 0.0236(15) 0.0028(14) 0.0007(14) 0.0056(16)
C2A_10 0.049(2) 0.048(2) 0.044(2) 0.0079(18) -0.0039(18) -0.0003(18)
C1A_10 0.0414(19) 0.058(2) 0.051(2) 0.0104(18) 0.0061(17) 0.0082(17)
S1A_10 0.0458(5) 0.0535(6) 0.0505(6) -0.0060(5) 0.0047(5) 0.0132(5)
C4A_10 0.0388(18) 0.0423(19) 0.0326(17) 0.0000(14) -0.0023(14) 0.0098(15)
C5A_10 0.0366(17) 0.0393(18) 0.0327(16) -0.0033(14) -0.0021(14) 0.0099(15)
S2A_10 0.0402(4) 0.0329(4) 0.0417(5) -0.0086(3) 0.0046(4) 0.0012(3)
C6A_10 0.0431(19) 0.0355(18) 0.0368(18) -0.0061(14) -0.0019(15) 0.0124(15)
C7A_10 0.0430(19) 0.0288(16) 0.0371(17) -0.0035(13) -0.0036(15) 0.0073(14)
C8A_10 0.0409(18) 0.0265(15) 0.0318(16) 0.0010(12) -0.0045(14) 0.0038(13)
C9A_10 0.0408(17) 0.0294(16) 0.0279(15) 0.0014(12) 0.0008(16) 0.0028(14)
S3A_10 0.0492(7) 0.0393(6) 0.0420(6) -0.0018(4) 0.0031(6) -0.0076(5)
C12A_10 0.047(3) 0.053(3) 0.042(4) 0.001(3) 0.012(2) 0.005(2)
C11A_10 0.057(3) 0.040(3) 0.053(4) -0.005(2) 0.022(2) -0.003(4)
C10A_10 0.046(3) 0.031(3) 0.047(3) -0.003(2) 0.012(2) 0.009(2)
C9B_10 0.0408(17) 0.0294(16) 0.0279(15) 0.0014(12) 0.0008(16) 0.0028(14)
C3_11 0.029(3) 0.056(5) 0.037(4) 0.027(3) -0.004(3) -0.017(3)
C2_11 0.015(3) 0.058(5) 0.064(5) -0.007(4) 0.003(3) 0.000(3)
C1_11 0.030(5) 0.073(9) 0.042(7) -0.007(6) 0.003(5) -0.003(5)
S1_11 0.0485(14) 0.0398(11) 0.0441(13) 0.0137(8) 0.0025(10) -0.0061(10)
C4_11 0.044(6) 0.058(7) 0.017(5) 0.015(5) 0.009(4) 0.004(5)
C5_11 0.035(4) 0.042(4) 0.020(3) 0.004(3) -0.002(3) 0.004(3)
S2_11 0.0324(8) 0.0423(9) 0.0358(8) 0.0109(7) 0.0043(6) 0.0039(7)
C6_11 0.050(4) 0.042(4) 0.035(3) 0.010(3) 0.014(3) 0.017(3)
C7_11 0.040(4) 0.055(4) 0.041(4) 0.015(3) 0.005(3) 0.016(4)
C8_11 0.031(3) 0.064(6) 0.030(4) 0.011(4) 0.000(3) 0.011(4)
C9_11 0.031(5) 0.019(3) 0.055(8) -0.017(4) -0.001(5) -0.004(3)
S3_11 0.0431(12) 0.0408(10) 0.0515(12) 0.0002(9) -0.0012(10) 0.0037(9)
C12_11 0.085(10) 0.039(5) 0.067(10) -0.012(5) 0.045(8) -0.019(6)
C11_11 0.065(7) 0.047(6) 0.041(5) 0.001(4) 0.004(4) -0.002(5)
C10_11 0.024(3) 0.069(5) 0.041(4) 0.016(4) 0.001(3) -0.006(3)

loop_
_atom_type_symbol
_atom_type_description
_atom_type_scat_dispersion_real
_atom_type_scat_dispersion_imag
_atom_type_scat_source
C C -0.0020 0.0016 'International Tables Vol C Tables 4.2.6.8 and 6.1.1.4'
S S 0.1028 0.1208 'International Tables Vol C Tables 4.2.6.8 and 6.1.1.4'
H H 0.0000 0.0000 'International Tables Vol C Tables 4.2.6.8 and 6.1.1.4'

loop_
_geom_angle_atom_site_label_1
_geom_angle_atom_site_label_2
_geom_angle_atom_site_label_3
_geom_angle
C4B_1 C3B_1 C2B_1 107.6(4)
C4B_1 C3B_1 H3B_1 126.2
C2B_1 C3B_1 H3B_1 126.2
C1B_1 C2B_1 C3B_1 115.0(5)
C1B_1 C2B_1 H2B_1 122.5
C3B_1 C2B_1 H2B_1 122.5
C2B_1 C1B_1 S1B_1 111.6(3)
C2B_1 C1B_1 H1B_1 124.2
S1B_1 C1B_1 H1B_1 124.2
C1B_1 S1B_1 C4B_1 92.80(19)
C3B_1 C4B_1 C5B_1 126.0(3)
C3B_1 C4B_1 S1B_1 113.0(3)
C5B_1 C4B_1 S1B_1 120.9(2)
C6B_1 C5B_1 C4B_1 128.4(3)
C6B_1 C5B_1 S2B_1 110.6(3)
C4B_1 C5B_1 S2B_1 121.0(2)
C8B_1 S2B_1 C5B_1 92.06(18)
C5B_1 C6B_1 C7B_1 113.3(4)
C5B_1 C6B_1 H6B_1 123.3
C7B_1 C6B_1 H6B_1 123.3
C8B_1 C7B_1 C6B_1 113.1(3)
C8B_1 C7B_1 H7B_1 123.5
C6B_1 C7B_1 H7B_1 123.5
C7B_1 C8B_1 C9B_1 127.7(4)
C7B_1 C8B_1 S2B_1 110.9(3)
C9B_1 C8B_1 S2B_1 121.4(3)
C8B_1 C9B_1 C10B_1 129.9(5)
C8B_1 C9B_1 S3B_1 122.3(3)
C10B_1 C9B_1 S3B_1 107.8(4)
C9B_1 S3B_1 C12B_1 92.9(3)
C11B_1 C12B_1 S3B_1 110.9(5)
C11B_1 C12B_1 H12B_1 124.6
S3B_1 C12B_1 H12B_1 124.6
C10B_1 C11B_1 C12B_1 118.5(8)
C10B_1 C11B_1 H11B_1 120.7
C12B_1 C11B_1 H11B_1 120.7
C11B_1 C10B_1 C9B_1 109.9(7)
C11B_1 C10B_1 H10B_1 125.1
C9B_1 C10B_1 H10B_1 125.1
C4A_1 C3A_1 C2A_1 107.2(11)
C4A_1 C3A_1 H3A_1 126.4
C2A_1 C3A_1 H3A_1 126.4
C1A_1 C2A_1 C3A_1 114.3(12)
C1A_1 C2A_1 H2A_1 122.8
C3A_1 C2A_1 H2A_1 122.8
C2A_1 C1A_1 S1A_1 111.3(8)
C2A_1 C1A_1 H1A_1 124.3
S1A_1 C1A_1 H1A_1 124.3
C1A_1 S1A_1 C4A_1 94.7(5)
C3A_1 C4A_1 C5A_1 125.6(9)
C3A_1 C4A_1 S1A_1 112.0(8)
C5A_1 C4A_1 S1A_1 122.3(7)
C8A_1 S2A_1 C5A_1 92.1(6)
C6A_1 C5A_1 C4A_1 126.1(12)
C6A_1 C5A_1 S2A_1 111.2(9)
C4A_1 C5A_1 S2A_1 122.5(10)
C5A_1 C6A_1 C7A_1 112.2(11)
C5A_1 C6A_1 H6A_1 123.9
C7A_1 C6A_1 H6A_1 123.9
C8A_1 C7A_1 C6A_1 113.8(11)
C8A_1 C7A_1 H7A_1 123.1
C6A_1 C7A_1 H7A_1 123.1
C7A_1 C8A_1 C9A_1 125.6(12)
C7A_1 C8A_1 S2A_1 110.6(9)
C9A_1 C8A_1 S2A_1 123.8(10)
C8A_1 C9A_1 C10A_1 124.5(13)
C8A_1 C9A_1 S3A_1 126.8(11)
C10A_1 C9A_1 S3A_1 108.7(9)
C9A_1 S3A_1 C12A_1 93.7(8)
C11A_1 C12A_1 S3A_1 109.8(13)
C11A_1 C12A_1 H12A_1 125.1
S3A_1 C12A_1 H12A_1 125.1
C10A_1 C11A_1 C12A_1 119.6(19)
C10A_1 C11A_1 H11A_1 120.2
C12A_1 C11A_1 H11A_1 120.2
C11A_1 C10A_1 C9A_1 107.2(14)
C11A_1 C10A_1 H10A_1 126.4
C9A_1 C10A_1 H10A_1 126.4
C10C_1 C9C_1 S3C_1 110.5(7)
C9C_1 S3C_1 C12C_1 94.4(7)
C11C_1 C12C_1 S3C_1 108.0(12)
C11C_1 C12C_1 H12C_1 126.0
S3C_1 C12C_1 H12C_1 126.0
C10C_1 C11C_1 C12C_1 120.0(16)
C10C_1 C11C_1 H11C_1 120.0
C12C_1 C11C_1 H11C_1 120.0
C11C_1 C10C_1 C9C_1 105.6(12)
C11C_1 C10C_1 H10C_1 127.2
C9C_1 C10C_1 H10C_1 127.2
C4A_2 C3A_2 C2A_2 107.6(3)
C4A_2 C3A_2 H3A_2 126.2
C2A_2 C3A_2 H3A_2 126.2
C1A_2 C2A_2 C3A_2 114.4(3)
C1A_2 C2A_2 H2A_2 122.8
C3A_2 C2A_2 H2A_2 122.8
C2A_2 C1A_2 S1A_2 112.8(3)
C2A_2 C1A_2 H1A_2 123.6
S1A_2 C1A_2 H1A_2 123.6
C1A_2 S1A_2 C4A_2 92.87(18)
C5A_2 C4A_2 C3A_2 126.4(3)
C5A_2 C4A_2 S1A_2 121.2(3)
C3A_2 C4A_2 S1A_2 112.4(2)
C6A_2 C5A_2 C4A_2 127.9(3)
C6A_2 C5A_2 S2A_2 110.3(3)
C4A_2 C5A_2 S2A_2 121.7(3)
C5A_2 S2A_2 C8A_2 92.50(17)
C5A_2 C6A_2 C7A_2 113.6(3)
C5A_2 C6A_2 H6A_2 123.2
C7A_2 C6A_2 H6A_2 123.2
C8A_2 C7A_2 C6A_2 113.3(3)
C8A_2 C7A_2 H7A_2 123.4
C6A_2 C7A_2 H7A_2 123.4
C7A_2 C8A_2 C9A_2 128.7(3)
C7A_2 C8A_2 S2A_2 110.4(3)
C9A_2 C8A_2 S2A_2 120.9(2)
C10A_2 C9A_2 C8A_2 127.3(3)
C10A_2 C9A_2 S3A_2 111.7(2)
C8A_2 C9A_2 S3A_2 120.9(2)
C12A_2 S3A_2 C9A_2 91.88(16)
C11A_2 C12A_2 S3A_2 112.3(3)
C11A_2 C12A_2 H12A_2 123.9
S3A_2 C12A_2 H12A_2 123.9
C12A_2 C11A_2 C10A_2 113.9(3)
C12A_2 C11A_2 H11A_2 123.0
C10A_2 C11A_2 H11A_2 123.0
C9A_2 C10A_2 C11A_2 110.2(3)
C9A_2 C10A_2 H10A_2 124.9
C11A_2 C10A_2 H10A_2 124.9
C2B_2 C3B_2 C4B_2 106.1(10)
C2B_2 C3B_2 H3B_2 126.9
C4B_2 C3B_2 H3B_2 126.9
C1B_2 C2B_2 C3B_2 115.0(11)
C1B_2 C2B_2 H2B_2 122.5
C3B_2 C2B_2 H2B_2 122.5
C2B_2 C1B_2 S1B_2 111.0(9)
C2B_2 C1B_2 H1B_2 124.5
S1B_2 C1B_2 H1B_2 124.5
C4B_2 S1B_2 C1B_2 94.3(6)
C5B_2 C4B_2 C3B_2 121.9(10)
C5B_2 C4B_2 S1B_2 124.6(8)
C3B_2 C4B_2 S1B_2 113.4(8)
C6B_2 C5B_2 C4B_2 124.9(13)
C6B_2 C5B_2 S2B_2 110.5(10)
C4B_2 C5B_2 S2B_2 124.5(11)
C5B_2 S2B_2 C8B_2 91.7(7)
C5B_2 C6B_2 C7B_2 112.8(12)
C5B_2 C6B_2 H6B_2 123.6
C7B_2 C6B_2 H6B_2 123.6
C8B_2 C7B_2 C6B_2 113.2(12)
C8B_2 C7B_2 H7B_2 123.4
C6B_2 C7B_2 H7B_2 123.4
C7B_2 C8B_2 C9B_2 129.5(14)
C7B_2 C8B_2 S2B_2 111.0(8)
C9B_2 C8B_2 S2B_2 119.5(11)
C10B_2 C9B_2 C8B_2 125.2(11)
C10B_2 C9B_2 S3B_2 110.0(9)
C8B_2 C9B_2 S3B_2 120.0(9)
C12B_2 S3B_2 C9B_2 91.1(6)
C11B_2 C12B_2 S3B_2 112.1(8)
C11B_2 C12B_2 H12B_2 124.0
S3B_2 C12B_2 H12B_2 124.0
C12B_2 C11B_2 C10B_2 113.6(13)
C12B_2 C11B_2 H11B_2 123.2
C10B_2 C11B_2 H11B_2 123.2
C9B_2 C10B_2 C11B_2 108.9(13)
C9B_2 C10B_2 H10B_2 125.6
C11B_2 C10B_2 H10B_2 125.6
C4B_3 C3B_3 C2B_3 109.4(4)
C4B_3 C3B_3 H3B_3 125.3
C2B_3 C3B_3 H3B_3 125.3
C1B_3 C2B_3 C3B_3 113.8(4)
C1B_3 C2B_3 H2B_3 123.1
C3B_3 C2B_3 H2B_3 123.1
C2B_3 C1B_3 S1B_3 112.5(4)
C2B_3 C1B_3 H1B_3 123.7
S1B_3 C1B_3 H1B_3 123.7
C1B_3 S1B_3 C4B_3 92.5(3)
C3B_3 C4B_3 C5B_3 127.7(4)
C3B_3 C4B_3 S1B_3 111.9(4)
C5B_3 C4B_3 S1B_3 120.4(3)
C6B_3 C5B_3 C4B_3 129.4(3)
C6B_3 C5B_3 S2B_3 111.1(3)
C4B_3 C5B_3 S2B_3 119.5(3)
C8B_3 S2B_3 C5B_3 91.71(16)
C5B_3 C6B_3 C7B_3 113.4(3)
C5B_3 C6B_3 H6B_3 123.3
C7B_3 C6B_3 H6B_3 123.3
C8B_3 C7B_3 C6B_3 112.6(3)
C8B_3 C7B_3 H7B_3 123.7
C6B_3 C7B_3 H7B_3 123.7
C7B_3 C8B_3 C9B_3 127.1(3)
C7B_3 C8B_3 S2B_3 111.2(3)
C9B_3 C8B_3 S2B_3 121.6(3)
C10B_3 C9B_3 C8B_3 125.4(7)
C10B_3 C9B_3 S3B_3 112.8(6)
C8B_3 C9B_3 S3B_3 121.8(3)
C9B_3 S3B_3 C12B_3 93.4(3)
C11B_3 C12B_3 S3B_3 112.5(5)
C11B_3 C12B_3 H12B_3 123.8
S3B_3 C12B_3 H12B_3 123.8
C12B_3 C11B_3 C10B_3 113.5(7)
C12B_3 C11B_3 H11B_3 123.2
C10B_3 C11B_3 H11B_3 123.2
C9B_3 C10B_3 C11B_3 107.8(10)
C9B_3 C10B_3 H10B_3 126.1
C11B_3 C10B_3 H10B_3 126.1
C4A_3 C3A_3 C2A_3 109.6(11)
C4A_3 C3A_3 H3A_3 125.2
C2A_3 C3A_3 H3A_3 125.2
C1A_3 C2A_3 C3A_3 113.4(13)
C1A_3 C2A_3 H2A_3 123.3
C3A_3 C2A_3 H2A_3 123.3
C2A_3 C1A_3 S1A_3 112.5(13)
C2A_3 C1A_3 H1A_3 123.7
S1A_3 C1A_3 H1A_3 123.7
C1A_3 S1A_3 C4A_3 93.1(8)
C3A_3 C4A_3 C5A_3 129.7(14)
C3A_3 C4A_3 S1A_3 110.6(9)
C5A_3 C4A_3 S1A_3 119.6(13)
C6A_3 C5A_3 C4A_3 127.1(13)
C6A_3 C5A_3 S2A_3 109.9(9)
C4A_3 C5A_3 S2A_3 123.0(11)
C8A_3 S2A_3 C5A_3 92.2(7)
C5A_3 C6A_3 C7A_3 114.3(12)
C5A_3 C6A_3 H6A_3 122.9
C7A_3 C6A_3 H6A_3 122.9
C8A_3 C7A_3 C6A_3 111.5(11)
C8A_3 C7A_3 H7A_3 124.2
C6A_3 C7A_3 H7A_3 124.2
C7A_3 C8A_3 C9A_3 124.4(13)
C7A_3 C8A_3 S2A_3 111.8(9)
C9A_3 C8A_3 S2A_3 123.7(11)
C8A_3 C9A_3 C10A_3 123.7(15)
C8A_3 C9A_3 S3A_3 123.0(13)
C10A_3 C9A_3 S3A_3 113.1(9)
C9A_3 S3A_3 C12A_3 94.6(8)
C11A_3 C12A_3 S3A_3 111.6(12)
C11A_3 C12A_3 H12A_3 124.2
S3A_3 C12A_3 H12A_3 124.2
C12A_3 C11A_3 C10A_3 114.2(13)
C12A_3 C11A_3 H11A_3 122.9
C10A_3 C11A_3 H11A_3 122.9
C11A_3 C10A_3 C9A_3 106.4(14)
C11A_3 C10A_3 H10A_3 126.8
C9A_3 C10A_3 H10A_3 126.8
C10C_3 C9C_3 S3C_3 113.5(9)
C9C_3 S3C_3 C12C_3 95.4(7)
C11C_3 C12C_3 S3C_3 110.2(12)
C11C_3 C12C_3 H12C_3 124.9
S3C_3 C12C_3 H12C_3 124.9
C12C_3 C11C_3 C10C_3 114.6(14)
C12C_3 C11C_3 H11C_3 122.7
C10C_3 C11C_3 H11C_3 122.7
C11C_3 C10C_3 C9C_3 106.1(14)
C11C_3 C10C_3 H10C_3 127.0
C9C_3 C10C_3 H10C_3 127.0
C4_4 C3_4 C2_4 107.1(3)
C4_4 C3_4 H3_4 126.4
C2_4 C3_4 H3_4 126.4
C1_4 C2_4 C3_4 114.7(3)
C1_4 C2_4 H2_4 122.7
C3_4 C2_4 H2_4 122.7
C2_4 C1_4 S1_4 112.9(3)
C2_4 C1_4 H1_4 123.5
S1_4 C1_4 H1_4 123.5
C1_4 S1_4 C4_4 92.75(16)
C5_4 C4_4 C3_4 126.5(3)
C5_4 C4_4 S1_4 121.0(2)
C3_4 C4_4 S1_4 112.5(2)
C6_4 C5_4 C4_4 128.7(3)
C6_4 C5_4 S2_4 111.0(2)
C4_4 C5_4 S2_4 120.2(2)
C8_4 S2_4 C5_4 91.88(14)
C5_4 C6_4 C7_4 112.8(3)
C5_4 C6_4 H6_4 123.6
C7_4 C6_4 H6_4 123.6
C8_4 C7_4 C6_4 113.4(3)
C8_4 C7_4 H7_4 123.3
C6_4 C7_4 H7_4 123.3
C7_4 C8_4 C9_4 129.0(3)
C7_4 C8_4 S2_4 110.9(2)
C9_4 C8_4 S2_4 120.1(2)
C10_4 C9_4 C8_4 127.1(3)
C10_4 C9_4 S3_4 111.9(2)
C8_4 C9_4 S3_4 121.0(2)
C12_4 S3_4 C9_4 92.06(15)
C11_4 C12_4 S3_4 112.4(2)
C11_4 C12_4 H12_4 123.8
S3_4 C12_4 H12_4 123.8
C12_4 C11_4 C10_4 113.4(3)
C12_4 C11_4 H11_4 123.3
C10_4 C11_4 H11_4 123.3
C9_4 C10_4 C11_4 110.3(3)
C9_4 C10_4 H10_4 124.9
C11_4 C10_4 H10_4 124.9
C4_5 C3_5 C2_5 111.4(3)
C4_5 C3_5 H3_5 124.3
C2_5 C3_5 H3_5 124.3
C1_5 C2_5 C3_5 112.9(3)
C1_5 C2_5 H2_5 123.5
C3_5 C2_5 H2_5 123.5
C2_5 C1_5 S1_5 112.8(3)
C2_5 C1_5 H1_5 123.6
S1_5 C1_5 H1_5 123.6
C1_5 S1_5 C4_5 92.48(16)
C3_5 C4_5 C5_5 128.5(3)
C3_5 C4_5 S1_5 110.4(2)
C5_5 C4_5 S1_5 121.0(2)
C6_5 C5_5 C4_5 129.0(3)
C6_5 C5_5 S2_5 111.1(2)
C4_5 C5_5 S2_5 119.9(2)
C5_5 S2_5 C8_5 91.84(15)
C5_5 C6_5 C7_5 113.0(3)
C5_5 C6_5 H6_5 123.5
C7_5 C6_5 H6_5 123.5
C8_5 C7_5 C6_5 113.3(3)
C8_5 C7_5 H7_5 123.3
C6_5 C7_5 H7_5 123.3
C7_5 C8_5 C9B_5 128.2(3)
C7_5 C8_5 C9A_5 128.2(3)
C7_5 C8_5 S2_5 110.8(2)
C9B_5 C8_5 S2_5 121.0(2)
C9A_5 C8_5 S2_5 121.0(2)
C8_5 C9A_5 C10A_5 130.0(5)
C8_5 C9A_5 S3A_5 121.7(2)
C10A_5 C9A_5 S3A_5 108.3(4)
C9A_5 S3A_5 C12A_5 92.8(2)
C11A_5 C12A_5 S3A_5 110.7(5)
C11A_5 C12A_5 H12A_5 124.6
S3A_5 C12A_5 H12A_5 124.6
C10A_5 C11A_5 C12A_5 113.6(7)
C10A_5 C11A_5 H11A_5 123.2
C12A_5 C11A_5 H11A_5 123.2
C11A_5 C10A_5 C9A_5 114.5(7)
C11A_5 C10A_5 H10A_5 122.7
C9A_5 C10A_5 H10A_5 122.7
C8_5 C9B_5 C10B_5 126.2(8)
C8_5 C9B_5 S3B_5 123.3(3)
C10B_5 C9B_5 S3B_5 110.4(7)
C9B_5 S3B_5 C12B_5 91.9(6)
C11B_5 C12B_5 S3B_5 110.8(11)
C11B_5 C12B_5 H12B_5 124.6
S3B_5 C12B_5 H12B_5 124.6
C10B_5 C11B_5 C12B_5 113.6(13)
C10B_5 C11B_5 H11B_5 123.2
C12B_5 C11B_5 H11B_5 123.2
C11B_5 C10B_5 C9B_5 113.1(12)
C11B_5 C10B_5 H10B_5 123.4
C9B_5 C10B_5 H10B_5 123.4
C4_6 C3_6 C2_6 108.8(3)
C4_6 C3_6 H3_6 125.6
C2_6 C3_6 H3_6 125.6
C1_6 C2_6 C3_6 114.3(3)
C1_6 C2_6 H2_6 122.8
C3_6 C2_6 H2_6 122.8
C2_6 C1_6 S1_6 112.5(3)
C2_6 C1_6 H1_6 123.8
S1_6 C1_6 H1_6 123.8
C1_6 S1_6 C4_6 92.58(17)
C3_6 C4_6 C5_6 127.2(3)
C3_6 C4_6 S1_6 111.8(2)
C5_6 C4_6 S1_6 121.0(2)
C6_6 C5_6 C4_6 128.8(3)
C6_6 C5_6 S2_6 111.3(2)
C4_6 C5_6 S2_6 119.9(2)
C5_6 S2_6 C8_6 92.12(15)
C5_6 C6_6 C7_6 112.5(3)
C5_6 C6_6 H6_6 123.8
C7_6 C6_6 H6_6 123.8
C8_6 C7_6 C6_6 113.8(3)
C8_6 C7_6 H7_6 123.1
C6_6 C7_6 H7_6 123.1
C7_6 C8_6 C9_6 129.6(3)
C7_6 C8_6 S2_6 110.3(2)
C9_6 C8_6 S2_6 120.1(2)
C10_6 C9_6 C8_6 126.8(3)
C10_6 C9_6 S3_6 112.7(2)
C8_6 C9_6 S3_6 120.4(2)
C12_6 S3_6 C9_6 92.08(16)
C11_6 C12_6 S3_6 112.3(3)
C11_6 C12_6 H12_6 123.9
S3_6 C12_6 H12_6 123.9
C12_6 C11_6 C10_6 114.8(3)
C12_6 C11_6 H11_6 122.6
C10_6 C11_6 H11_6 122.6
C9_6 C10_6 C11_6 108.2(3)
C9_6 C10_6 H10_6 125.9
C11_6 C10_6 H10_6 125.9
C6B_7 C5B_7 C4B_7 128.4(4)
C6B_7 C5B_7 S2B_7 110.8(3)
C4B_7 C5B_7 S2B_7 120.8(3)
C5B_7 S2B_7 C8B_7 92.05(18)
C5B_7 C6B_7 C7B_7 112.5(3)
C5B_7 C6B_7 H6B_7 123.8
C7B_7 C6B_7 H6B_7 123.8
C8B_7 C7B_7 C6B_7 114.0(3)
C8B_7 C7B_7 H7B_7 123.0
C6B_7 C7B_7 H7B_7 123.0
C7B_7 C8B_7 C9B_7 127.9(3)
C7B_7 C8B_7 S2B_7 110.7(3)
C9B_7 C8B_7 S2B_7 121.4(3)
C8B_7 C9B_7 C10B_7 119.6(4)
C8B_7 C9B_7 S3B_7 125.9(4)
C10B_7 C9B_7 S3B_7 114.5(4)
C9B_7 S3B_7 C12B_7 94.6(3)
C11B_7 C12B_7 S3B_7 110.7(5)
C11B_7 C12B_7 H12B_7 124.7
S3B_7 C12B_7 H12B_7 124.7
C12B_7 C11B_7 C10B_7 116.7(6)
C12B_7 C11B_7 H11B_7 121.7
C10B_7 C11B_7 H11B_7 121.7
C11B_7 C10B_7 C9B_7 103.5(6)
C11B_7 C10B_7 H10B_7 128.2
C9B_7 C10B_7 H10B_7 128.2
C4B_7 C3B_7 C2B_7 111.2(5)
C4B_7 C3B_7 H3B_7 124.4
C2B_7 C3B_7 H3B_7 124.4
C1B_7 C2B_7 C3B_7 113.0(5)
C1B_7 C2B_7 H2B_7 123.5
C3B_7 C2B_7 H2B_7 123.5
C2B_7 C1B_7 S1B_7 111.9(4)
C2B_7 C1B_7 H1B_7 124.0
S1B_7 C1B_7 H1B_7 124.0
C1B_7 S1B_7 C4B_7 92.7(2)
C3B_7 C4B_7 C5B_7 126.1(4)
C3B_7 C4B_7 S1B_7 111.1(3)
C5B_7 C4B_7 S1B_7 122.6(4)
C2C_7 C3C_7 C4C_7 100(3)
C2C_7 C3C_7 H3C_7 129.9
C4C_7 C3C_7 H3C_7 129.9
C1C_7 C2C_7 C3C_7 125(4)
C1C_7 C2C_7 S1C_7 45(2)
C3C_7 C2C_7 S1C_7 81(2)
C1C_7 C2C_7 H2C_7 117.4
C3C_7 C2C_7 H2C_7 117.4
S1C_7 C2C_7 H2C_7 157.8
C2C_7 C1C_7 S1C_7 100(4)
C2C_7 C1C_7 H1C_7 130.1
S1C_7 C1C_7 H1C_7 130.1
C4C_7 S1C_7 C1C_7 98(2)
C4C_7 S1C_7 C2C_7 64.0(12)
C1C_7 S1C_7 C2C_7 34.8(15)
S1C_7 C4C_7 C3C_7 113.8(19)
C4A_7 C3A_7 C2A_7 110.4(11)
C4A_7 C3A_7 H3A_7 124.8
C2A_7 C3A_7 H3A_7 124.8
C1A_7 C2A_7 C3A_7 113.1(12)
C1A_7 C2A_7 H2A_7 123.4
C3A_7 C2A_7 H2A_7 123.4
C2A_7 C1A_7 S1A_7 111.7(11)
C2A_7 C1A_7 H1A_7 124.2
S1A_7 C1A_7 H1A_7 124.2
C1A_7 S1A_7 C4A_7 93.3(7)
C3A_7 C4A_7 C5A_7 124.9(14)
C3A_7 C4A_7 S1A_7 110.9(10)
C5A_7 C4A_7 S1A_7 123.7(13)
C6A_7 C5A_7 C4A_7 125.0(13)
C6A_7 C5A_7 S2A_7 111.2(9)
C4A_7 C5A_7 S2A_7 123.8(11)
C8A_7 S2A_7 C5A_7 91.6(7)
C5A_7 C6A_7 C7A_7 112.2(11)
C5A_7 C6A_7 H6A_7 123.9
C7A_7 C6A_7 H6A_7 123.9
C8A_7 C7A_7 C6A_7 113.7(12)
C8A_7 C7A_7 H7A_7 123.1
C6A_7 C7A_7 H7A_7 123.1
C7A_7 C8A_7 C9A_7 125.4(13)
C7A_7 C8A_7 S2A_7 111.3(9)
C9A_7 C8A_7 S2A_7 123.2(11)
C8A_7 C9A_7 C10A_7 117.6(14)
C8A_7 C9A_7 S3A_7 128.3(12)
C10A_7 C9A_7 S3A_7 113.5(9)
C9A_7 S3A_7 C12A_7 95.9(8)
C11A_7 C12A_7 S3A_7 110.7(11)
C11A_7 C12A_7 H12A_7 124.6
S3A_7 C12A_7 H12A_7 124.7
C12A_7 C11A_7 C10A_7 117.0(12)
C12A_7 C11A_7 H11A_7 121.5
C10A_7 C11A_7 H11A_7 121.5
C11A_7 C10A_7 C9A_7 102.8(11)
C11A_7 C10A_7 H10A_7 128.6
C9A_7 C10A_7 H10A_7 128.6
C10C_7 C9C_7 S3C_7 113.0(6)
C9C_7 S3C_7 C12C_7 96.3(5)
C11C_7 C12C_7 S3C_7 111.7(8)
C11C_7 C12C_7 H12C_7 124.1
S3C_7 C12C_7 H12C_7 124.1
C12C_7 C11C_7 C10C_7 115.4(10)
C12C_7 C11C_7 H11C_7 122.3
C10C_7 C11C_7 H11C_7 122.3
C11C_7 C10C_7 C9C_7 102.9(9)
C11C_7 C10C_7 H10C_7 128.6
C9C_7 C10C_7 H10C_7 128.6
C10D_7 C9D_7 S3D_7 113.8(19)
C12D_7 S3D_7 C9D_7 92.7(16)
C11D_7 C12D_7 S3D_7 115.1(17)
C11D_7 C12D_7 H12D_7 122.5
S3D_7 C12D_7 H12D_7 122.5
C12D_7 C11D_7 C10D_7 111.7(19)
C12D_7 C11D_7 H11D_7 124.1
C10D_7 C11D_7 H11D_7 124.1
C9D_7 C10D_7 C11D_7 106.5(17)
C9D_7 C10D_7 H10D_7 126.7
C11D_7 C10D_7 H10D_7 126.7
C4_8 C3_8 C2_8 109.3(3)
C4_8 C3_8 H3_8 125.3
C2_8 C3_8 H3_8 125.3
C1_8 C2_8 C3_8 114.4(3)
C1_8 C2_8 H2_8 122.8
C3_8 C2_8 H2_8 122.8
C2_8 C1_8 S1_8 112.0(3)
C2_8 C1_8 H1_8 124.0
S1_8 C1_8 H1_8 124.0
C1_8 S1_8 C4_8 92.44(17)
C3_8 C4_8 C5_8 128.0(3)
C3_8 C4_8 S1_8 111.8(2)
C5_8 C4_8 S1_8 120.2(2)
C6_8 C5_8 C4_8 129.0(3)
C6_8 C5_8 S2_8 110.8(2)
C4_8 C5_8 S2_8 120.2(2)
C8_8 S2_8 C5_8 91.91(14)
C5_8 C6_8 C7_8 113.5(3)
C5_8 C6_8 H6_8 123.3
C7_8 C6_8 H6_8 123.3
C8_8 C7_8 C6_8 112.7(3)
C8_8 C7_8 H7_8 123.6
C6_8 C7_8 H7_8 123.6
C7_8 C8_8 C9B_8 127.3(3)
C7_8 C8_8 C9A_8 127.3(3)
C7_8 C8_8 S2_8 111.1(2)
C9B_8 C8_8 S2_8 121.6(2)
C9A_8 C8_8 S2_8 121.6(2)
C8_8 C9A_8 C10A_8 128.8(5)
C8_8 C9A_8 S3A_8 121.3(2)
C10A_8 C9A_8 S3A_8 109.9(5)
C9A_8 S3A_8 C12A_8 92.6(3)
C11A_8 C12A_8 S3A_8 112.5(5)
C11A_8 C12A_8 H12A_8 123.7
S3A_8 C12A_8 H12A_8 123.7
C12A_8 C11A_8 C10A_8 112.6(7)
C12A_8 C11A_8 H11A_8 123.7
C10A_8 C11A_8 H11A_8 123.7
C11A_8 C10A_8 C9A_8 112.2(8)
C11A_8 C10A_8 H10A_8 123.9
C9A_8 C10A_8 H10A_8 123.9
C8_8 C9B_8 C10B_8 124.1(8)
C8_8 C9B_8 S3B_8 124.5(3)
C10B_8 C9B_8 S3B_8 111.2(7)
C9B_8 S3B_8 C12B_8 93.0(6)
C11B_8 C12B_8 S3B_8 111.5(12)
C11B_8 C12B_8 H12B_8 124.3
S3B_8 C12B_8 H12B_8 124.3
C10B_8 C11B_8 C12B_8 112.7(14)
C10B_8 C11B_8 H11B_8 123.7
C12B_8 C11B_8 H11B_8 123.7
C11B_8 C10B_8 C9B_8 111.4(12)
C11B_8 C10B_8 H10B_8 124.3
C9B_8 C10B_8 H10B_8 124.3
C5_9 C4A_9 C3A_9 126.7(6)
C5_9 C4A_9 S1A_9 122.2(2)
C3A_9 C4A_9 S1A_9 111.1(5)
C2A_9 C3A_9 C4A_9 108.4(9)
C2A_9 C3A_9 H3A_9 125.8
C4A_9 C3A_9 H3A_9 125.8
C1A_9 C2A_9 C3A_9 113.0(7)
C1A_9 C2A_9 H2A_9 123.5
C3A_9 C2A_9 H2A_9 123.5
C2A_9 C1A_9 S1A_9 112.2(4)
C2A_9 C1A_9 H1A_9 123.9
S1A_9 C1A_9 H1A_9 123.9
C1A_9 S1A_9 C4A_9 95.3(3)
C5_9 C4B_9 C3B_9 122.6(9)
C5_9 C4B_9 S1B_9 126.6(4)
C3B_9 C4B_9 S1B_9 110.6(7)
C2B_9 C3B_9 C4B_9 107.9(13)
C2B_9 C3B_9 H3B_9 126.0
C4B_9 C3B_9 H3B_9 126.1
C1B_9 C2B_9 C3B_9 114.3(15)
C1B_9 C2B_9 H2B_9 122.9
C3B_9 C2B_9 H2B_9 122.9
C2B_9 C1B_9 S1B_9 111.0(12)
C2B_9 C1B_9 H1B_9 124.5
S1B_9 C1B_9 H1B_9 124.5
C4B_9 S1B_9 C1B_9 95.9(7)
C6_9 C5_9 C4A_9 128.3(3)
C6_9 C5_9 C4B_9 128.3(3)
C6_9 C5_9 S2_9 110.5(2)
C4A_9 C5_9 S2_9 121.1(2)
C4B_9 C5_9 S2_9 121.1(2)
C5_9 S2_9 C8_9 92.01(14)
C5_9 C6_9 C7_9 113.4(3)
C5_9 C6_9 H6_9 123.3
C7_9 C6_9 H6_9 123.3
C8_9 C7_9 C6_9 113.1(3)
C8_9 C7_9 H7_9 123.4
C6_9 C7_9 H7_9 123.4
C7_9 C8_9 C9_9 128.8(3)
C7_9 C8_9 S2_9 110.9(2)
C9_9 C8_9 S2_9 120.2(2)
C10_9 C9_9 C8_9 127.6(3)
C10_9 C9_9 S3_9 111.3(2)
C8_9 C9_9 S3_9 121.0(2)
C12_9 S3_9 C9_9 92.31(16)
C11_9 C12_9 S3_9 112.2(3)
C11_9 C12_9 H12_9 123.9
S3_9 C12_9 H12_9 123.9
C12_9 C11_9 C10_9 113.7(3)
C12_9 C11_9 H11_9 123.1
C10_9 C11_9 H11_9 123.1
C9_9 C10_9 C11_9 110.5(3)
C9_9 C10_9 H10_9 124.8
C11_9 C10_9 H10_9 124.8
C2A_10 C3A_10 C4A_10 110.1(4)
C2A_10 C3A_10 H3A_10 125.0
C4A_10 C3A_10 H3A_10 125.0
C1A_10 C2A_10 C3A_10 115.4(4)
C1A_10 C2A_10 H2A_10 122.3
C3A_10 C2A_10 H2A_10 122.3
C2A_10 C1A_10 S1A_10 111.2(3)
C2A_10 C1A_10 H1A_10 124.4
S1A_10 C1A_10 H1A_10 124.4
C1A_10 S1A_10 C4A_10 92.7(2)
C3A_10 C4A_10 C5A_10 129.9(4)
C3A_10 C4A_10 S1A_10 110.6(3)
C5A_10 C4A_10 S1A_10 119.5(3)
C6A_10 C5A_10 C4A_10 129.5(3)
C6A_10 C5A_10 S2A_10 110.2(3)
C4A_10 C5A_10 S2A_10 120.3(3)
C5A_10 S2A_10 C8A_10 92.61(19)
C5A_10 C6A_10 C7A_10 113.8(3)
C5A_10 C6A_10 H6A_10 123.1
C7A_10 C6A_10 H6A_10 123.1
C8A_10 C7A_10 C6A_10 112.9(3)
C8A_10 C7A_10 H7A_10 123.5
C6A_10 C7A_10 H7A_10 123.5
C7A_10 C8A_10 C9A_10 127.7(3)
C7A_10 C8A_10 S2A_10 110.4(3)
C9A_10 C8A_10 S2A_10 121.9(3)
C10A_10 C9A_10 C8A_10 127.0(4)
C10A_10 C9A_10 S3A_10 112.0(4)
C8A_10 C9A_10 S3A_10 121.0(3)
C12A_10 S3A_10 C9A_10 93.5(2)
C11A_10 C12A_10 S3A_10 110.7(5)
C11A_10 C12A_10 H12A_10 124.7
S3A_10 C12A_10 H12A_10 124.7
C12A_10 C11A_10 C10A_10 115.1(6)
C12A_10 C11A_10 H11A_10 122.4
C10A_10 C11A_10 H11A_10 122.4
C9A_10 C10A_10 C11A_10 108.7(6)
C9A_10 C10A_10 H10A_10 125.6
C11A_10 C10A_10 H10A_10 125.6
C10B_10 C9B_10 S3B_10 114.8(8)
C9B_10 S3B_10 C12B_10 93.8(8)
C11B_10 C12B_10 S3B_10 108.9(12)
C11B_10 C12B_10 H12B_10 125.6
S3B_10 C12B_10 H12B_10 125.6
C12B_10 C11B_10 C10B_10 114.4(13)
C12B_10 C11B_10 H11B_10 122.8
C10B_10 C11B_10 H11B_10 122.8
C9B_10 C10B_10 C11B_10 106.6(11)
C9B_10 C10B_10 H10B_10 126.7
C11B_10 C10B_10 H10B_10 126.7
C4C_10 C3C_10 C2C_10 110.5(12)
C4C_10 C3C_10 H3C_10 124.7
C2C_10 C3C_10 H3C_10 124.7
C1C_10 C2C_10 C3C_10 114.2(13)
C1C_10 C2C_10 H2C_10 122.9
C3C_10 C2C_10 H2C_10 122.9
C2C_10 C1C_10 S1C_10 111.9(11)
C2C_10 C1C_10 H1C_10 124.0
S1C_10 C1C_10 H1C_10 124.0
C1C_10 S1C_10 C4C_10 93.4(8)
C3C_10 C4C_10 C5C_10 132.0(15)
C3C_10 C4C_10 S1C_10 110.0(9)
C5C_10 C4C_10 S1C_10 118.0(13)
C6C_10 C5C_10 C4C_10 127.4(14)
C6C_10 C5C_10 S2C_10 109.4(9)
C4C_10 C5C_10 S2C_10 121.5(12)
C8C_10 S2C_10 C5C_10 93.4(7)
C5C_10 C6C_10 C7C_10 113.9(12)
C5C_10 C6C_10 H6C_10 123.0
C7C_10 C6C_10 H6C_10 123.0
C8C_10 C7C_10 C6C_10 112.6(12)
C8C_10 C7C_10 H7C_10 123.7
C6C_10 C7C_10 H7C_10 123.7
C7C_10 C8C_10 C9C_10 126.5(14)
C7C_10 C8C_10 S2C_10 110.6(9)
C9C_10 C8C_10 S2C_10 122.4(12)
C10C_10 C9C_10 C8C_10 126.1(12)
C10C_10 C9C_10 S3C_10 112.8(9)
C8C_10 C9C_10 S3C_10 121.2(11)
C9C_10 S3C_10 C12C_10 94.0(8)
C11C_10 C12C_10 S3C_10 109.8(12)
C11C_10 C12C_10 H12C_10 125.1
S3C_10 C12C_10 H12C_10 125.1
C12C_10 C11C_10 C10C_10 115.2(13)
C12C_10 C11C_10 H11C_10 122.4
C10C_10 C11C_10 H11C_10 122.4
C9C_10 C10C_10 C11C_10 108.1(12)
C9C_10 C10C_10 H10C_10 125.9
C11C_10 C10C_10 H10C_10 125.9
C4_11 C3_11 C2_11 108.7(3)
C4_11 C3_11 H3_11 125.7
C2_11 C3_11 H3_11 125.7
C1_11 C2_11 C3_11 113.3(3)
C1_11 C2_11 H2_11 123.3
C3_11 C2_11 H2_11 123.3
C2_11 C1_11 S1_11 112.6(3)
C2_11 C1_11 H1_11 123.7
S1_11 C1_11 H1_11 123.7
C1_11 S1_11 C4_11 92.2(2)
C3_11 C4_11 C5_11 127.2(4)
C3_11 C4_11 S1_11 112.6(2)
C5_11 C4_11 S1_11 120.1(3)
C6_11 C5_11 C4_11 129.0(4)
C6_11 C5_11 S2_11 111.0(2)
C4_11 C5_11 S2_11 119.9(3)
C5_11 S2_11 C8_11 92.69(17)
C5_11 C6_11 C7_11 112.9(3)
C5_11 C6_11 H6_11 123.5
C7_11 C6_11 H6_11 123.5
C8_11 C7_11 C6_11 113.6(3)
C8_11 C7_11 H7_11 123.2
C6_11 C7_11 H7_11 123.2
C7_11 C8_11 C9_11 129.6(4)
C7_11 C8_11 S2_11 109.8(2)
C9_11 C8_11 S2_11 120.6(3)
C10_11 C9_11 C8_11 127.0(4)
C10_11 C9_11 S3_11 111.8(3)
C8_11 C9_11 S3_11 120.7(3)
C12_11 S3_11 C9_11 91.7(2)
C11_11 C12_11 S3_11 111.2(3)
C11_11 C12_11 H12_11 124.4
S3_11 C12_11 H12_11 124.4
C12_11 C11_11 C10_11 114.8(3)
C12_11 C11_11 H11_11 122.6
C10_11 C11_11 H11_11 122.6
C9_11 C10_11 C11_11 110.2(3)
C9_11 C10_11 H10_11 124.9
C11_11 C10_11 H10_11 124.9

loop_
_geom_bond_atom_site_label_1
_geom_bond_atom_site_label_2
_geom_bond_distance
C3B_1 C4B_1 1.411(5)
C3B_1 C2B_1 1.452(6)
C3B_1 H3B_1 0.9500
C2B_1 C1B_1 1.370(6)
C2B_1 H2B_1 0.9500
C1B_1 S1B_1 1.679(4)
C1B_1 H1B_1 0.9500
S1B_1 C4B_1 1.715(3)
C4B_1 C5B_1 1.451(5)
C5B_1 C6B_1 1.374(5)
C5B_1 S2B_1 1.737(4)
S2B_1 C8B_1 1.731(4)
C6B_1 C7B_1 1.413(6)
C6B_1 H6B_1 0.9500
C7B_1 C8B_1 1.373(5)
C7B_1 H7B_1 0.9500
C8B_1 C9B_1 1.447(5)
C9B_1 C10B_1 1.557(13)
C9B_1 S3B_1 1.707(5)
S3B_1 C12B_1 1.727(9)
C12B_1 C11B_1 1.362(9)
C12B_1 H12B_1 0.9500
C11B_1 C10B_1 1.294(13)
C11B_1 H11B_1 0.9500
C10B_1 H10B_1 0.9500
C3A_1 C4A_1 1.420(14)
C3A_1 C2A_1 1.471(17)
C3A_1 H3A_1 0.9500
C2A_1 C1A_1 1.366(17)
C2A_1 H2A_1 0.9500
C1A_1 S1A_1 1.648(11)
C1A_1 H1A_1 0.9500
S1A_1 C4A_1 1.693(10)
C4A_1 C5A_1 1.444(11)
S2A_1 C8A_1 1.724(14)
S2A_1 C5A_1 1.729(14)
C5A_1 C6A_1 1.383(16)
C6A_1 C7A_1 1.406(16)
C6A_1 H6A_1 0.9500
C7A_1 C8A_1 1.380(15)
C7A_1 H7A_1 0.9500
C8A_1 C9A_1 1.458(13)
C9A_1 C10A_1 1.595(19)
C9A_1 S3A_1 1.654(14)
S3A_1 C12A_1 1.733(18)
C12A_1 C11A_1 1.354(18)
C12A_1 H12A_1 0.9500
C11A_1 C10A_1 1.29(2)
C11A_1 H11A_1 0.9500
C10A_1 H10A_1 0.9500
C9C_1 C10C_1 1.593(19)
C9C_1 S3C_1 1.594(8)
S3C_1 C12C_1 1.749(16)
C12C_1 C11C_1 1.357(15)
C12C_1 H12C_1 0.9500
C11C_1 C10C_1 1.30(2)
C11C_1 H11C_1 0.9500
C10C_1 H10C_1 0.9500
C3A_2 C4A_2 1.447(5)
C3A_2 C2A_2 1.463(4)
C3A_2 H3A_2 0.9500
C2A_2 C1A_2 1.364(5)
C2A_2 H2A_2 0.9500
C1A_2 S1A_2 1.690(4)
C1A_2 H1A_2 0.9500
S1A_2 C4A_2 1.714(3)
C4A_2 C5A_2 1.449(5)
C5A_2 C6A_2 1.376(5)
C5A_2 S2A_2 1.728(3)
S2A_2 C8A_2 1.737(3)
C6A_2 C7A_2 1.412(5)
C6A_2 H6A_2 0.9500
C7A_2 C8A_2 1.372(4)
C7A_2 H7A_2 0.9500
C8A_2 C9A_2 1.446(4)
C9A_2 C10A_2 1.389(4)
C9A_2 S3A_2 1.731(3)
S3A_2 C12A_2 1.707(4)
C12A_2 C11A_2 1.344(5)
C12A_2 H12A_2 0.9500
C11A_2 C10A_2 1.444(5)
C11A_2 H11A_2 0.9500
C10A_2 H10A_2 0.9500
C3B_2 C2B_2 1.475(17)
C3B_2 C4B_2 1.473(15)
C3B_2 H3B_2 0.9500
C2B_2 C1B_2 1.362(17)
C2B_2 H2B_2 0.9500
C1B_2 S1B_2 1.712(14)
C1B_2 H1B_2 0.9500
S1B_2 C4B_2 1.652(13)
C4B_2 C5B_2 1.462(12)
C5B_2 C6B_2 1.382(17)
C5B_2 S2B_2 1.734(15)
S2B_2 C8B_2 1.736(16)
C6B_2 C7B_2 1.413(16)
C6B_2 H6B_2 0.9500
C7B_2 C8B_2 1.367(16)
C7B_2 H7B_2 0.9500
C8B_2 C9B_2 1.446(6)
C9B_2 C10B_2 1.403(15)
C9B_2 S3B_2 1.733(13)
S3B_2 C12B_2 1.727(14)
C12B_2 C11B_2 1.327(17)
C12B_2 H12B_2 0.9500
C11B_2 C10B_2 1.448(18)
C11B_2 H11B_2 0.9500
C10B_2 H10B_2 0.9500
C3B_3 C4B_3 1.411(6)
C3B_3 C2B_3 1.458(5)
C3B_3 H3B_3 0.9500
C2B_3 C1B_3 1.361(6)
C2B_3 H2B_3 0.9500
C1B_3 S1B_3 1.697(5)
C1B_3 H1B_3 0.9500
S1B_3 C4B_3 1.732(4)
C4B_3 C5B_3 1.450(6)
C5B_3 C6B_3 1.362(5)
C5B_3 S2B_3 1.736(3)
S2B_3 C8B_3 1.735(4)
C6B_3 C7B_3 1.422(5)
C6B_3 H6B_3 0.9500
C7B_3 C8B_3 1.371(4)
C7B_3 H7B_3 0.9500
C8B_3 C9B_3 1.449(5)
C9B_3 C10B_3 1.441(14)
C9B_3 S3B_3 1.688(5)
S3B_3 C12B_3 1.692(9)
C12B_3 C11B_3 1.366(11)
C12B_3 H12B_3 0.9500
C11B_3 C10B_3 1.472(17)
C11B_3 H11B_3 0.9500
C10B_3 H10B_3 0.9500
C3A_3 C4A_3 1.405(17)
C3A_3 C2A_3 1.474(17)
C3A_3 H3A_3 0.9500
C2A_3 C1A_3 1.353(19)
C2A_3 H2A_3 0.9500
C1A_3 S1A_3 1.678(19)
C1A_3 H1A_3 0.9500
S1A_3 C4A_3 1.750(16)
C4A_3 C5A_3 1.447(14)
C5A_3 C6A_3 1.377(16)
C5A_3 S2A_3 1.732(14)
S2A_3 C8A_3 1.709(14)
C6A_3 C7A_3 1.401(16)
C6A_3 H6A_3 0.9500
C7A_3 C8A_3 1.387(16)
C7A_3 H7A_3 0.9500
C8A_3 C9A_3 1.443(13)
C9A_3 C10A_3 1.47(2)
C9A_3 S3A_3 1.641(15)
S3A_3 C12A_3 1.694(18)
C12A_3 C11A_3 1.359(19)
C12A_3 H12A_3 0.9500
C11A_3 C10A_3 1.47(2)
C11A_3 H11A_3 0.9500
C10A_3 H10A_3 0.9500
C9C_3 C10C_3 1.48(2)
C9C_3 S3C_3 1.605(12)
S3C_3 C12C_3 1.715(18)
C12C_3 C11C_3 1.357(18)
C12C_3 H12C_3 0.9500
C11C_3 C10C_3 1.47(2)
C11C_3 H11C_3 0.9500
C10C_3 H10C_3 0.9500
C3_4 C4_4 1.452(4)
C3_4 C2_4 1.465(4)
C3_4 H3_4 0.9500
C2_4 C1_4 1.362(5)
C2_4 H2_4 0.9500
C1_4 S1_4 1.688(4)
C1_4 H1_4 0.9500
S1_4 C4_4 1.718(3)
C4_4 C5_4 1.449(4)
C5_4 C6_4 1.377(4)
C5_4 S2_4 1.733(3)
S2_4 C8_4 1.732(3)
C6_4 C7_4 1.412(4)
C6_4 H6_4 0.9500
C7_4 C8_4 1.373(4)
C7_4 H7_4 0.9500
C8_4 C9_4 1.455(4)
C9_4 C10_4 1.403(4)
C9_4 S3_4 1.722(3)
S3_4 C12_4 1.707(3)
C12_4 C11_4 1.361(4)
C12_4 H12_4 0.9500
C11_4 C10_4 1.440(4)
C11_4 H11_4 0.9500
C10_4 H10_4 0.9500
C3_5 C4_5 1.415(4)
C3_5 C2_5 1.418(4)
C3_5 H3_5 0.9500
C2_5 C1_5 1.367(5)
C2_5 H2_5 0.9500
C1_5 S1_5 1.691(4)
C1_5 H1_5 0.9500
S1_5 C4_5 1.727(3)
C4_5 C5_5 1.449(4)
C5_5 C6_5 1.371(4)
C5_5 S2_5 1.731(3)
S2_5 C8_5 1.738(3)
C6_5 C7_5 1.415(4)
C6_5 H6_5 0.9500
C7_5 C8_5 1.368(4)
C7_5 H7_5 0.9500
C8_5 C9B_5 1.454(4)
C8_5 C9A_5 1.454(4)
C9A_5 C10A_5 1.458(10)
C9A_5 S3A_5 1.674(3)
S3A_5 C12A_5 1.721(8)
C12A_5 C11A_5 1.378(9)
C12A_5 H12A_5 0.9500
C11A_5 C10A_5 1.302(13)
C11A_5 H11A_5 0.9500
C10A_5 H10A_5 0.9500
C9B_5 C10B_5 1.485(15)
C9B_5 S3B_5 1.612(7)
S3B_5 C12B_5 1.770(14)
C12B_5 C11B_5 1.352(14)
C12B_5 H12B_5 0.9500
C11B_5 C10B_5 1.304(19)
C11B_5 H11B_5 0.9500
C10B_5 H10B_5 0.9500
C3_6 C4_6 1.425(4)
C3_6 C2_6 1.452(4)
C3_6 H3_6 0.9500
C2_6 C1_6 1.355(5)
C2_6 H2_6 0.9500
C1_6 S1_6 1.696(4)
C1_6 H1_6 0.9500
S1_6 C4_6 1.725(3)
C4_6 C5_6 1.459(4)
C5_6 C6_6 1.372(4)
C5_6 S2_6 1.732(3)
S2_6 C8_6 1.735(3)
C6_6 C7_6 1.418(4)
C6_6 H6_6 0.9500
C7_6 C8_6 1.374(4)
C7_6 H7_6 0.9500
C8_6 C9_6 1.450(4)
C9_6 C10_6 1.428(4)
C9_6 S3_6 1.723(3)
S3_6 C12_6 1.706(4)
C12_6 C11_6 1.361(5)
C12_6 H12_6 0.9500
C11_6 C10_6 1.449(4)
C11_6 H11_6 0.9500
C10_6 H10_6 0.9500
C5B_7 C6B_7 1.382(5)
C5B_7 C4B_7 1.438(5)
C5B_7 S2B_7 1.734(4)
S2B_7 C8B_7 1.736(4)
C6B_7 C7B_7 1.415(5)
C6B_7 H6B_7 0.9500
C7B_7 C8B_7 1.362(5)
C7B_7 H7B_7 0.9500
C8B_7 C9B_7 1.444(5)
C9B_7 C10B_7 1.488(8)
C9B_7 S3B_7 1.673(5)
S3B_7 C12B_7 1.698(8)
C12B_7 C11B_7 1.375(9)
C12B_7 H12B_7 0.9500
C11B_7 C10B_7 1.504(11)
C11B_7 H11B_7 0.9500
C10B_7 H10B_7 0.9500
C3B_7 C4B_7 1.394(8)
C3B_7 C2B_7 1.447(7)
C3B_7 H3B_7 0.9500
C2B_7 C1B_7 1.358(6)
C2B_7 H2B_7 0.9500
C1B_7 S1B_7 1.711(6)
C1B_7 H1B_7 0.9500
S1B_7 C4B_7 1.720(4)
C3C_7 C2C_7 1.44(2)
C3C_7 C4C_7 1.42(2)
C3C_7 H3C_7 0.9500
C2C_7 C1C_7 1.360(18)
C2C_7 S1C_7 2.35(6)
C2C_7 H2C_7 0.9500
C1C_7 S1C_7 1.696(19)
C1C_7 H1C_7 0.9500
S1C_7 C4C_7 1.633(16)
C3A_7 C4A_7 1.415(17)
C3A_7 C2A_7 1.439(17)
C3A_7 H3A_7 0.9500
C2A_7 C1A_7 1.371(6)
C2A_7 H2A_7 0.9500
C1A_7 S1A_7 1.697(16)
C1A_7 H1A_7 0.9500
S1A_7 C4A_7 1.709(15)
C4A_7 C5A_7 1.443(13)
C5A_7 C6A_7 1.392(16)
C5A_7 S2A_7 1.740(14)
S2A_7 C8A_7 1.735(15)
C6A_7 C7A_7 1.413(16)
C6A_7 H6A_7 0.9500
C7A_7 C8A_7 1.373(16)
C7A_7 H7A_7 0.9500
C8A_7 C9A_7 1.441(13)
C9A_7 C10A_7 1.522(17)
C9A_7 S3A_7 1.644(14)
S3A_7 C12A_7 1.666(16)
C12A_7 C11A_7 1.376(18)
C12A_7 H12A_7 0.9500
C11A_7 C10A_7 1.485(19)
C11A_7 H11A_7 0.9500
C10A_7 H10A_7 0.9500
C9C_7 C10C_7 1.523(15)
C9C_7 S3C_7 1.628(7)
S3C_7 C12C_7 1.635(11)
C12C_7 C11C_7 1.379(14)
C12C_7 H12C_7 0.9500
C11C_7 C10C_7 1.486(16)
C11C_7 H11C_7 0.9500
C10C_7 H10C_7 0.9500
C9D_7 C10D_7 1.35(5)
C9D_7 S3D_7 1.79(3)
S3D_7 C12D_7 1.61(6)
C12D_7 C11D_7 1.38(6)
C12D_7 H12D_7 0.9500
C11D_7 C10D_7 1.57(6)
C11D_7 H11D_7 0.9500
C10D_7 H10D_7 0.9500
C3_8 C4_8 1.420(4)
C3_8 C2_8 1.437(4)
C3_8 H3_8 0.9500
C2_8 C1_8 1.363(5)
C2_8 H2_8 0.9500
C1_8 S1_8 1.699(4)
C1_8 H1_8 0.9500
S1_8 C4_8 1.724(3)
C4_8 C5_8 1.447(4)
C5_8 C6_8 1.368(4)
C5_8 S2_8 1.739(3)
S2_8 C8_8 1.728(3)
C6_8 C7_8 1.414(4)
C6_8 H6_8 0.9500
C7_8 C8_8 1.379(4)
C7_8 H7_8 0.9500
C8_8 C9B_8 1.454(4)
C8_8 C9A_8 1.454(4)
C9A_8 C10A_8 1.459(12)
C9A_8 S3A_8 1.679(4)
S3A_8 C12A_8 1.714(8)
C12A_8 C11A_8 1.367(9)
C12A_8 H12A_8 0.9500
C11A_8 C10A_8 1.373(14)
C11A_8 H11A_8 0.9500
C10A_8 H10A_8 0.9500
C9B_8 C10B_8 1.487(16)
C9B_8 S3B_8 1.613(7)
S3B_8 C12B_8 1.737(14)
C12B_8 C11B_8 1.372(14)
C12B_8 H12B_8 0.9500
C11B_8 C10B_8 1.354(19)
C11B_8 H11B_8 0.9500
C10B_8 H10B_8 0.9500
C4A_9 C5_9 1.447(4)
C4A_9 C3A_9 1.467(13)
C4A_9 S1A_9 1.651(3)
C3A_9 C2A_9 1.430(14)
C3A_9 H3A_9 0.9500
C2A_9 C1A_9 1.383(10)
C2A_9 H2A_9 0.9500
C1A_9 S1A_9 1.647(8)
C1A_9 H1A_9 0.9500
C4B_9 C5_9 1.447(4)
C4B_9 C3B_9 1.492(18)
C4B_9 S1B_9 1.627(8)
C3B_9 C2B_9 1.42(2)
C3B_9 H3B_9 0.9500
C2B_9 C1B_9 1.360(16)
C2B_9 H2B_9 0.9500
C1B_9 S1B_9 1.676(16)
C1B_9 H1B_9 0.9500
C5_9 C6_9 1.376(4)
C5_9 S2_9 1.734(3)
S2_9 C8_9 1.735(3)
C6_9 C7_9 1.409(4)
C6_9 H6_9 0.9500
C7_9 C8_9 1.371(4)
C7_9 H7_9 0.9500
C8_9 C9_9 1.446(4)
C9_9 C10_9 1.408(4)
C9_9 S3_9 1.720(3)
S3_9 C12_9 1.701(4)
C12_9 C11_9 1.359(5)
C12_9 H12_9 0.9500
C11_9 C10_9 1.427(4)
C11_9 H11_9 0.9500
C10_9 H10_9 0.9500
C3A_10 C2A_10 1.416(6)
C3A_10 C4A_10 1.427(6)
C3A_10 H3A_10 0.9500
C2A_10 C1A_10 1.358(6)
C2A_10 H2A_10 0.9500
C1A_10 S1A_10 1.709(5)
C1A_10 H1A_10 0.9500
S1A_10 C4A_10 1.731(4)
C4A_10 C5A_10 1.446(5)
C5A_10 C6A_10 1.373(5)
C5A_10 S2A_10 1.730(4)
S2A_10 C8A_10 1.735(4)
C6A_10 C7A_10 1.414(5)
C6A_10 H6A_10 0.9500
C7A_10 C8A_10 1.376(5)
C7A_10 H7A_10 0.9500
C8A_10 C9A_10 1.435(6)
C9A_10 C10A_10 1.415(9)
C9A_10 S3A_10 1.712(4)
S3A_10 C12A_10 1.702(7)
C12A_10 C11A_10 1.366(8)
C12A_10 H12A_10 0.9500
C11A_10 C10A_10 1.449(11)
C11A_10 H11A_10 0.9500
C10A_10 H10A_10 0.9500
C9B_10 C10B_10 1.409(16)
C9B_10 S3B_10 1.647(13)
S3B_10 C12B_10 1.718(18)
C12B_10 C11B_10 1.379(18)
C12B_10 H12B_10 0.9500
C11B_10 C10B_10 1.467(19)
C11B_10 H11B_10 0.9500
C10B_10 H10B_10 0.9500
C3C_10 C4C_10 1.423(17)
C3C_10 C2C_10 1.439(18)
C3C_10 H3C_10 0.9500
C2C_10 C1C_10 1.356(18)
C2C_10 H2C_10 0.9500
C1C_10 S1C_10 1.694(18)
C1C_10 H1C_10 0.9500
S1C_10 C4C_10 1.733(17)
C4C_10 C5C_10 1.449(14)
C5C_10 C6C_10 1.389(16)
C5C_10 S2C_10 1.725(16)
S2C_10 C8C_10 1.719(15)
C6C_10 C7C_10 1.411(17)
C6C_10 H6C_10 0.9500
C7C_10 C8C_10 1.382(16)
C7C_10 H7C_10 0.9500
C8C_10 C9C_10 1.444(14)
C9C_10 C10C_10 1.421(17)
C9C_10 S3C_10 1.678(14)
S3C_10 C12C_10 1.708(18)
C12C_10 C11C_10 1.370(19)
C12C_10 H12C_10 0.9500
C11C_10 C10C_10 1.449(19)
C11C_10 H11C_10 0.9500
C10C_10 H10C_10 0.9500
C3_11 C4_11 1.422(4)
C3_11 C2_11 1.470(5)
C3_11 H3_11 0.9500
C2_11 C1_11 1.373(5)
C2_11 H2_11 0.9500
C1_11 S1_11 1.704(5)
C1_11 H1_11 0.9500
S1_11 C4_11 1.727(4)
C4_11 C5_11 1.450(4)
C5_11 C6_11 1.370(4)
C5_11 S2_11 1.734(4)
S2_11 C8_11 1.738(4)
C6_11 C7_11 1.423(4)
C6_11 H6_11 0.9500
C7_11 C8_11 1.388(4)
C7_11 H7_11 0.9500
C8_11 C9_11 1.440(4)
C9_11 C10_11 1.397(5)
C9_11 S3_11 1.727(4)
S3_11 C12_11 1.708(5)
C12_11 C11_11 1.361(5)
C12_11 H12_11 0.9500
C11_11 C10_11 1.411(5)
C11_11 H11_11 0.9500
C10_11 H10_11 0.9500

loop_
_geom_torsion_atom_site_label_1
_geom_torsion_atom_site_label_2
_geom_torsion_atom_site_label_3
_geom_torsion_atom_site_label_4
_geom_torsion
C4B_1 C3B_1 C2B_1 C1B_1 0.6(5)
C3B_1 C2B_1 C1B_1 S1B_1 -0.9(5)
C2B_1 C1B_1 S1B_1 C4B_1 0.7(4)
C2B_1 C3B_1 C4B_1 C5B_1 -179.9(4)
C2B_1 C3B_1 C4B_1 S1B_1 0.0(5)
C1B_1 S1B_1 C4B_1 C3B_1 -0.4(4)
C1B_1 S1B_1 C4B_1 C5B_1 179.5(4)
C3B_1 C4B_1 C5B_1 C6B_1 174.9(4)
S1B_1 C4B_1 C5B_1 C6B_1 -5.0(6)
C3B_1 C4B_1 C5B_1 S2B_1 -6.2(6)
S1B_1 C4B_1 C5B_1 S2B_1 173.9(2)
C6B_1 C5B_1 S2B_1 C8B_1 -0.6(3)
C4B_1 C5B_1 S2B_1 C8B_1 -179.6(3)
C4B_1 C5B_1 C6B_1 C7B_1 179.5(4)
S2B_1 C5B_1 C6B_1 C7B_1 0.5(4)
C5B_1 C6B_1 C7B_1 C8B_1 -0.2(5)
C6B_1 C7B_1 C8B_1 C9B_1 179.7(4)
C6B_1 C7B_1 C8B_1 S2B_1 -0.3(4)
C5B_1 S2B_1 C8B_1 C7B_1 0.5(3)
C5B_1 S2B_1 C8B_1 C9B_1 -179.5(4)
C7B_1 C8B_1 C9B_1 C10B_1 -173.9(7)
S2B_1 C8B_1 C9B_1 C10B_1 6.0(9)
C7B_1 C8B_1 C9B_1 S3B_1 7.9(7)
S2B_1 C8B_1 C9B_1 S3B_1 -172.2(3)
C8B_1 C9B_1 S3B_1 C12B_1 178.6(4)
C10B_1 C9B_1 S3B_1 C12B_1 0.1(6)
C9B_1 S3B_1 C12B_1 C11B_1 0.8(5)
S3B_1 C12B_1 C11B_1 C10B_1 -1.8(10)
C12B_1 C11B_1 C10B_1 C9B_1 1.8(12)
C8B_1 C9B_1 C10B_1 C11B_1 -179.4(7)
S3B_1 C9B_1 C10B_1 C11B_1 -1.1(10)
C4A_1 C3A_1 C2A_1 C1A_1 3(5)
C3A_1 C2A_1 C1A_1 S1A_1 -7(4)
C2A_1 C1A_1 S1A_1 C4A_1 6(2)
C2A_1 C3A_1 C4A_1 C5A_1 -174(3)
C2A_1 C3A_1 C4A_1 S1A_1 2(4)
C1A_1 S1A_1 C4A_1 C3A_1 -5(2)
C1A_1 S1A_1 C4A_1 C5A_1 171.5(16)
C3A_1 C4A_1 C5A_1 C6A_1 180(3)
S1A_1 C4A_1 C5A_1 C6A_1 4(4)
C3A_1 C4A_1 C5A_1 S2A_1 -5(4)
S1A_1 C4A_1 C5A_1 S2A_1 179.3(14)
C8A_1 S2A_1 C5A_1 C6A_1 3(3)
C8A_1 S2A_1 C5A_1 C4A_1 -173(2)
C4A_1 C5A_1 C6A_1 C7A_1 174(3)
S2A_1 C5A_1 C6A_1 C7A_1 -2(4)
C5A_1 C6A_1 C7A_1 C8A_1 0(4)
C6A_1 C7A_1 C8A_1 C9A_1 -179(4)
C6A_1 C7A_1 C8A_1 S2A_1 2(4)
C5A_1 S2A_1 C8A_1 C7A_1 -3(2)
C5A_1 S2A_1 C8A_1 C9A_1 178(4)
C7A_1 C8A_1 C9A_1 C10A_1 1(8)
S2A_1 C8A_1 C9A_1 C10A_1 180(5)
C7A_1 C8A_1 C9A_1 S3A_1 -177(3)
S2A_1 C8A_1 C9A_1 S3A_1 2(6)
C8A_1 C9A_1 S3A_1 C12A_1 -180(7)
C10A_1 C9A_1 S3A_1 C12A_1 2(7)
C9A_1 S3A_1 C12A_1 C11A_1 4(11)
S3A_1 C12A_1 C11A_1 C10A_1 -10(16)
C12A_1 C11A_1 C10A_1 C9A_1 11(14)
C8A_1 C9A_1 C10A_1 C11A_1 174(7)
S3A_1 C9A_1 C10A_1 C11A_1 -7(8)
C10C_1 C9C_1 S3C_1 C12C_1 -3(2)
C9C_1 S3C_1 C12C_1 C11C_1 -4(4)
S3C_1 C12C_1 C11C_1 C10C_1 12(6)
C12C_1 C11C_1 C10C_1 C9C_1 -14(6)
S3C_1 C9C_1 C10C_1 C11C_1 10(4)
C4A_2 C3A_2 C2A_2 C1A_2 0.7(4)
C3A_2 C2A_2 C1A_2 S1A_2 -0.3(4)
C2A_2 C1A_2 S1A_2 C4A_2 -0.2(3)
C2A_2 C3A_2 C4A_2 C5A_2 176.8(3)
C2A_2 C3A_2 C4A_2 S1A_2 -0.8(3)
C1A_2 S1A_2 C4A_2 C5A_2 -177.2(3)
C1A_2 S1A_2 C4A_2 C3A_2 0.6(3)
C3A_2 C4A_2 C5A_2 C6A_2 -177.9(3)
S1A_2 C4A_2 C5A_2 C6A_2 -0.5(5)
C3A_2 C4A_2 C5A_2 S2A_2 -0.6(5)
S1A_2 C4A_2 C5A_2 S2A_2 176.84(18)
C6A_2 C5A_2 S2A_2 C8A_2 -0.7(3)
C4A_2 C5A_2 S2A_2 C8A_2 -178.5(3)
C4A_2 C5A_2 C6A_2 C7A_2 178.5(3)
S2A_2 C5A_2 C6A_2 C7A_2 0.9(4)
C5A_2 C6A_2 C7A_2 C8A_2 -0.7(4)
C6A_2 C7A_2 C8A_2 C9A_2 179.2(3)
C6A_2 C7A_2 C8A_2 S2A_2 0.1(4)
C5A_2 S2A_2 C8A_2 C7A_2 0.4(3)
C5A_2 S2A_2 C8A_2 C9A_2 -178.8(3)
C7A_2 C8A_2 C9A_2 C10A_2 179.3(3)
S2A_2 C8A_2 C9A_2 C10A_2 -1.7(5)
C7A_2 C8A_2 C9A_2 S3A_2 -2.2(5)
S2A_2 C8A_2 C9A_2 S3A_2 176.84(17)
C10A_2 C9A_2 S3A_2 C12A_2 0.2(3)
C8A_2 C9A_2 S3A_2 C12A_2 -178.6(3)
C9A_2 S3A_2 C12A_2 C11A_2 -0.3(3)
S3A_2 C12A_2 C11A_2 C10A_2 0.4(4)
C8A_2 C9A_2 C10A_2 C11A_2 178.7(3)
S3A_2 C9A_2 C10A_2 C11A_2 0.0(4)
C12A_2 C11A_2 C10A_2 C9A_2 -0.2(4)
C4B_2 C3B_2 C2B_2 C1B_2 0(8)
C3B_2 C2B_2 C1B_2 S1B_2 -3(7)
C2B_2 C1B_2 S1B_2 C4B_2 3(4)
C2B_2 C3B_2 C4B_2 C5B_2 178(5)
C2B_2 C3B_2 C4B_2 S1B_2 2(6)
C1B_2 S1B_2 C4B_2 C5B_2 -179(3)
C1B_2 S1B_2 C4B_2 C3B_2 -3(3)
C3B_2 C4B_2 C5B_2 C6B_2 -170(6)
S1B_2 C4B_2 C5B_2 C6B_2 5(8)
C3B_2 C4B_2 C5B_2 S2B_2 5(7)
S1B_2 C4B_2 C5B_2 S2B_2 -179(3)
C6B_2 C5B_2 S2B_2 C8B_2 -8(5)
C4B_2 C5B_2 S2B_2 C8B_2 175(5)
C4B_2 C5B_2 C6B_2 C7B_2 -176(6)
S2B_2 C5B_2 C6B_2 C7B_2 8(8)
C5B_2 C6B_2 C7B_2 C8B_2 -2(8)
C6B_2 C7B_2 C8B_2 C9B_2 175(5)
C6B_2 C7B_2 C8B_2 S2B_2 -4(5)
C5B_2 S2B_2 C8B_2 C7B_2 7(3)
C5B_2 S2B_2 C8B_2 C9B_2 -172(3)
C7B_2 C8B_2 C9B_2 C10B_2 160(4)
S2B_2 C8B_2 C9B_2 C10B_2 -21(4)
C7B_2 C8B_2 C9B_2 S3B_2 7(2)
S2B_2 C8B_2 C9B_2 S3B_2 -173.7(17)
C10B_2 C9B_2 S3B_2 C12B_2 16(3)
C8B_2 C9B_2 S3B_2 C12B_2 172.9(16)
C9B_2 S3B_2 C12B_2 C11B_2 -6(3)
S3B_2 C12B_2 C11B_2 C10B_2 -6(5)
C8B_2 C9B_2 C10B_2 C11B_2 -177(3)
S3B_2 C9B_2 C10B_2 C11B_2 -22(4)
C12B_2 C11B_2 C10B_2 C9B_2 18(6)
C4B_3 C3B_3 C2B_3 C1B_3 -0.1(5)
C3B_3 C2B_3 C1B_3 S1B_3 0.6(6)
C2B_3 C1B_3 S1B_3 C4B_3 -0.7(5)
C2B_3 C3B_3 C4B_3 C5B_3 177.7(3)
C2B_3 C3B_3 C4B_3 S1B_3 -0.4(4)
C1B_3 S1B_3 C4B_3 C3B_3 0.7(3)
C1B_3 S1B_3 C4B_3 C5B_3 -177.6(4)
C3B_3 C4B_3 C5B_3 C6B_3 180.0(3)
S1B_3 C4B_3 C5B_3 C6B_3 -2.0(5)
C3B_3 C4B_3 C5B_3 S2B_3 -2.7(5)
S1B_3 C4B_3 C5B_3 S2B_3 175.34(19)
C6B_3 C5B_3 S2B_3 C8B_3 0.8(3)
C4B_3 C5B_3 S2B_3 C8B_3 -177.0(3)
C4B_3 C5B_3 C6B_3 C7B_3 176.7(3)
S2B_3 C5B_3 C6B_3 C7B_3 -0.8(4)
C5B_3 C6B_3 C7B_3 C8B_3 0.4(4)
C6B_3 C7B_3 C8B_3 C9B_3 -177.6(4)
C6B_3 C7B_3 C8B_3 S2B_3 0.2(4)
C5B_3 S2B_3 C8B_3 C7B_3 -0.6(3)
C5B_3 S2B_3 C8B_3 C9B_3 177.4(4)
C7B_3 C8B_3 C9B_3 C10B_3 -179.5(9)
S2B_3 C8B_3 C9B_3 C10B_3 2.9(11)
C7B_3 C8B_3 C9B_3 S3B_3 1.5(8)
S2B_3 C8B_3 C9B_3 S3B_3 -176.1(3)
C10B_3 C9B_3 S3B_3 C12B_3 0.3(9)
C8B_3 C9B_3 S3B_3 C12B_3 179.4(5)
C9B_3 S3B_3 C12B_3 C11B_3 0.3(7)
S3B_3 C12B_3 C11B_3 C10B_3 -0.7(11)
C8B_3 C9B_3 C10B_3 C11B_3 -179.8(7)
S3B_3 C9B_3 C10B_3 C11B_3 -0.7(14)
C12B_3 C11B_3 C10B_3 C9B_3 0.9(14)
C4A_3 C3A_3 C2A_3 C1A_3 -7(6)
C3A_3 C2A_3 C1A_3 S1A_3 10(8)
C2A_3 C1A_3 S1A_3 C4A_3 -8(7)
C2A_3 C3A_3 C4A_3 C5A_3 -178(3)
C2A_3 C3A_3 C4A_3 S1A_3 2(3)
C1A_3 S1A_3 C4A_3 C3A_3 3(4)
C1A_3 S1A_3 C4A_3 C5A_3 -177(4)
C3A_3 C4A_3 C5A_3 C6A_3 178(4)
S1A_3 C4A_3 C5A_3 C6A_3 -1(4)
C3A_3 C4A_3 C5A_3 S2A_3 -2(3)
S1A_3 C4A_3 C5A_3 S2A_3 178(2)
C6A_3 C5A_3 S2A_3 C8A_3 -3(3)
C4A_3 C5A_3 S2A_3 C8A_3 177(2)
C4A_3 C5A_3 C6A_3 C7A_3 -175(3)
S2A_3 C5A_3 C6A_3 C7A_3 5(4)
C5A_3 C6A_3 C7A_3 C8A_3 -5(5)
C6A_3 C7A_3 C8A_3 C9A_3 -177(5)
C6A_3 C7A_3 C8A_3 S2A_3 2(4)
C5A_3 S2A_3 C8A_3 C7A_3 1(3)
C5A_3 S2A_3 C8A_3 C9A_3 180(4)
C7A_3 C8A_3 C9A_3 C10A_3 -172(5)
S2A_3 C8A_3 C9A_3 C10A_3 9(9)
C7A_3 C8A_3 C9A_3 S3A_3 3(8)
S2A_3 C8A_3 C9A_3 S3A_3 -176(4)
C8A_3 C9A_3 S3A_3 C12A_3 -176(6)
C10A_3 C9A_3 S3A_3 C12A_3 -1(6)
C9A_3 S3A_3 C12A_3 C11A_3 1(5)
S3A_3 C12A_3 C11A_3 C10A_3 -2(6)
C12A_3 C11A_3 C10A_3 C9A_3 1(7)
C8A_3 C9A_3 C10A_3 C11A_3 175(6)
S3A_3 C9A_3 C10A_3 C11A_3 0(7)
C10C_3 C9C_3 S3C_3 C12C_3 2(4)
C9C_3 S3C_3 C12C_3 C11C_3 -4(4)
S3C_3 C12C_3 C11C_3 C10C_3 6(6)
C12C_3 C11C_3 C10C_3 C9C_3 -4(7)
S3C_3 C9C_3 C10C_3 C11C_3 1(6)
C4_4 C3_4 C2_4 C1_4 0.9(4)
C3_4 C2_4 C1_4 S1_4 -0.3(4)
C2_4 C1_4 S1_4 C4_4 -0.3(3)
C2_4 C3_4 C4_4 C5_4 178.9(3)
C2_4 C3_4 C4_4 S1_4 -1.1(3)
C1_4 S1_4 C4_4 C5_4 -179.2(3)
C1_4 S1_4 C4_4 C3_4 0.8(2)
C3_4 C4_4 C5_4 C6_4 -177.1(3)
S1_4 C4_4 C5_4 C6_4 2.9(4)
C3_4 C4_4 C5_4 S2_4 2.1(4)
S1_4 C4_4 C5_4 S2_4 -177.86(16)
C6_4 C5_4 S2_4 C8_4 -0.7(2)
C4_4 C5_4 S2_4 C8_4 179.9(2)
C4_4 C5_4 C6_4 C7_4 179.9(3)
S2_4 C5_4 C6_4 C7_4 0.6(3)
C5_4 C6_4 C7_4 C8_4 -0.1(4)
C6_4 C7_4 C8_4 C9_4 178.7(3)
C6_4 C7_4 C8_4 S2_4 -0.5(3)
C5_4 S2_4 C8_4 C7_4 0.7(2)
C5_4 S2_4 C8_4 C9_4 -178.6(2)
C7_4 C8_4 C9_4 C10_4 179.3(3)
S2_4 C8_4 C9_4 C10_4 -1.6(4)
C7_4 C8_4 C9_4 S3_4 -3.7(4)
S2_4 C8_4 C9_4 S3_4 175.43(15)
C10_4 C9_4 S3_4 C12_4 -0.7(2)
C8_4 C9_4 S3_4 C12_4 -178.2(2)
C9_4 S3_4 C12_4 C11_4 0.0(3)
S3_4 C12_4 C11_4 C10_4 0.7(4)
C8_4 C9_4 C10_4 C11_4 178.5(3)
S3_4 C9_4 C10_4 C11_4 1.2(3)
C12_4 C11_4 C10_4 C9_4 -1.2(4)
C4_5 C3_5 C2_5 C1_5 -1.2(4)
C3_5 C2_5 C1_5 S1_5 0.7(4)
C2_5 C1_5 S1_5 C4_5 0.0(3)
C2_5 C3_5 C4_5 C5_5 177.9(3)
C2_5 C3_5 C4_5 S1_5 1.2(3)
C1_5 S1_5 C4_5 C3_5 -0.7(2)
C1_5 S1_5 C4_5 C5_5 -177.7(3)
C3_5 C4_5 C5_5 C6_5 179.9(3)
S1_5 C4_5 C5_5 C6_5 -3.7(4)
C3_5 C4_5 C5_5 S2_5 -1.9(4)
S1_5 C4_5 C5_5 S2_5 174.50(16)
C6_5 C5_5 S2_5 C8_5 1.0(2)
C4_5 C5_5 S2_5 C8_5 -177.5(2)
C4_5 C5_5 C6_5 C7_5 177.7(3)
S2_5 C5_5 C6_5 C7_5 -0.7(3)
C5_5 C6_5 C7_5 C8_5 -0.2(4)
C6_5 C7_5 C8_5 C9B_5 -178.5(3)
C6_5 C7_5 C8_5 C9A_5 -178.5(3)
C6_5 C7_5 C8_5 S2_5 0.9(3)
C5_5 S2_5 C8_5 C7_5 -1.1(2)
C5_5 S2_5 C8_5 C9B_5 178.4(2)
C5_5 S2_5 C8_5 C9A_5 178.4(2)
C7_5 C8_5 C9A_5 C10A_5 -177.9(7)
S2_5 C8_5 C9A_5 C10A_5 2.7(8)
C7_5 C8_5 C9A_5 S3A_5 3.1(5)
S2_5 C8_5 C9A_5 S3A_5 -176.3(2)
C8_5 C9A_5 S3A_5 C12A_5 178.7(3)
C10A_5 C9A_5 S3A_5 C12A_5 -0.5(6)
C9A_5 S3A_5 C12A_5 C11A_5 0.5(5)
S3A_5 C12A_5 C11A_5 C10A_5 -0.3(10)
C12A_5 C11A_5 C10A_5 C9A_5 0.0(13)
C8_5 C9A_5 C10A_5 C11A_5 -178.7(6)
S3A_5 C9A_5 C10A_5 C11A_5 0.4(11)
C7_5 C8_5 C9B_5 C10B_5 3(2)
S2_5 C8_5 C9B_5 C10B_5 -176(2)
C7_5 C8_5 C9B_5 S3B_5 -178.2(5)
S2_5 C8_5 C9B_5 S3B_5 2.4(6)
C8_5 C9B_5 S3B_5 C12B_5 -180.0(9)
C10B_5 C9B_5 S3B_5 C12B_5 -1(2)
C9B_5 S3B_5 C12B_5 C11B_5 -1(2)
S3B_5 C12B_5 C11B_5 C10B_5 3(3)
C12B_5 C11B_5 C10B_5 C9B_5 -4(4)
C8_5 C9B_5 C10B_5 C11B_5 -178(2)
S3B_5 C9B_5 C10B_5 C11B_5 3(4)
C4_6 C3_6 C2_6 C1_6 0.5(4)
C3_6 C2_6 C1_6 S1_6 0.2(4)
C2_6 C1_6 S1_6 C4_6 -0.6(3)
C2_6 C3_6 C4_6 C5_6 178.8(3)
C2_6 C3_6 C4_6 S1_6 -0.9(3)
C1_6 S1_6 C4_6 C3_6 0.8(2)
C1_6 S1_6 C4_6 C5_6 -178.8(3)
C3_6 C4_6 C5_6 C6_6 -175.7(3)
S1_6 C4_6 C5_6 C6_6 3.9(4)
C3_6 C4_6 C5_6 S2_6 3.2(4)
S1_6 C4_6 C5_6 S2_6 -177.13(16)
C6_6 C5_6 S2_6 C8_6 -1.0(2)
C4_6 C5_6 S2_6 C8_6 179.8(2)
C4_6 C5_6 C6_6 C7_6 179.9(3)
S2_6 C5_6 C6_6 C7_6 0.8(3)
C5_6 C6_6 C7_6 C8_6 -0.1(4)
C6_6 C7_6 C8_6 C9_6 179.0(3)
C6_6 C7_6 C8_6 S2_6 -0.7(3)
C5_6 S2_6 C8_6 C7_6 1.0(2)
C5_6 S2_6 C8_6 C9_6 -178.8(2)
C7_6 C8_6 C9_6 C10_6 179.3(3)
S2_6 C8_6 C9_6 C10_6 -1.0(4)
C7_6 C8_6 C9_6 S3_6 -4.4(4)
S2_6 C8_6 C9_6 S3_6 175.34(16)
C10_6 C9_6 S3_6 C12_6 -1.0(2)
C8_6 C9_6 S3_6 C12_6 -177.8(3)
C9_6 S3_6 C12_6 C11_6 0.2(3)
S3_6 C12_6 C11_6 C10_6 0.6(4)
C8_6 C9_6 C10_6 C11_6 178.0(3)
S3_6 C9_6 C10_6 C11_6 1.5(3)
C12_6 C11_6 C10_6 C9_6 -1.3(4)
C6B_7 C5B_7 S2B_7 C8B_7 0.7(3)
C4B_7 C5B_7 S2B_7 C8B_7 -178.1(3)
C4B_7 C5B_7 C6B_7 C7B_7 178.3(4)
S2B_7 C5B_7 C6B_7 C7B_7 -0.3(4)
C5B_7 C6B_7 C7B_7 C8B_7 -0.3(4)
C6B_7 C7B_7 C8B_7 C9B_7 -178.0(4)
C6B_7 C7B_7 C8B_7 S2B_7 0.8(4)
C5B_7 S2B_7 C8B_7 C7B_7 -0.8(3)
C5B_7 S2B_7 C8B_7 C9B_7 178.0(3)
C7B_7 C8B_7 C9B_7 C10B_7 -177.8(4)
S2B_7 C8B_7 C9B_7 C10B_7 3.5(6)
C7B_7 C8B_7 C9B_7 S3B_7 1.9(7)
S2B_7 C8B_7 C9B_7 S3B_7 -176.7(3)
C8B_7 C9B_7 S3B_7 C12B_7 179.9(5)
C10B_7 C9B_7 S3B_7 C12B_7 -0.4(5)
C9B_7 S3B_7 C12B_7 C11B_7 0.8(5)
S3B_7 C12B_7 C11B_7 C10B_7 -1.0(7)
C12B_7 C11B_7 C10B_7 C9B_7 0.7(7)
C8B_7 C9B_7 C10B_7 C11B_7 179.7(5)
S3B_7 C9B_7 C10B_7 C11B_7 -0.1(6)
C4B_7 C3B_7 C2B_7 C1B_7 0.0(7)
C3B_7 C2B_7 C1B_7 S1B_7 -0.9(6)
C2B_7 C1B_7 S1B_7 C4B_7 1.2(4)
C2B_7 C3B_7 C4B_7 C5B_7 177.3(4)
C2B_7 C3B_7 C4B_7 S1B_7 0.9(6)
C6B_7 C5B_7 C4B_7 C3B_7 178.4(4)
S2B_7 C5B_7 C4B_7 C3B_7 -3.0(6)
C6B_7 C5B_7 C4B_7 S1B_7 -5.5(6)
S2B_7 C5B_7 C4B_7 S1B_7 173.1(2)
C1B_7 S1B_7 C4B_7 C3B_7 -1.2(4)
C1B_7 S1B_7 C4B_7 C5B_7 -177.8(4)
C4C_7 C3C_7 C2C_7 C1C_7 -18(7)
C4C_7 C3C_7 C2C_7 S1C_7 -6(3)
C3C_7 C2C_7 C1C_7 S1C_7 17(7)
C2C_7 C1C_7 S1C_7 C4C_7 -8(4)
C1C_7 S1C_7 C4C_7 C3C_7 -1(4)
C2C_7 S1C_7 C4C_7 C3C_7 -6(3)
C2C_7 C3C_7 C4C_7 S1C_7 9(5)
C4A_7 C3A_7 C2A_7 C1A_7 8(6)
C3A_7 C2A_7 C1A_7 S1A_7 -5(5)
C2A_7 C1A_7 S1A_7 C4A_7 1(5)
C2A_7 C3A_7 C4A_7 C5A_7 -179(6)
C2A_7 C3A_7 C4A_7 S1A_7 -7(7)
C1A_7 S1A_7 C4A_7 C3A_7 3(6)
C1A_7 S1A_7 C4A_7 C5A_7 176(7)
C3A_7 C4A_7 C5A_7 C6A_7 178(6)
S1A_7 C4A_7 C5A_7 C6A_7 6(10)
C3A_7 C4A_7 C5A_7 S2A_7 -2(11)
S1A_7 C4A_7 C5A_7 S2A_7 -174(4)
C6A_7 C5A_7 S2A_7 C8A_7 0(3)
C4A_7 C5A_7 S2A_7 C8A_7 180(6)
C4A_7 C5A_7 C6A_7 C7A_7 -179(6)
S2A_7 C5A_7 C6A_7 C7A_7 0(4)
C5A_7 C6A_7 C7A_7 C8A_7 -1(5)
C6A_7 C7A_7 C8A_7 C9A_7 -175(4)
C6A_7 C7A_7 C8A_7 S2A_7 1(4)
C5A_7 S2A_7 C8A_7 C7A_7 -1(3)
C5A_7 S2A_7 C8A_7 C9A_7 176(4)
C7A_7 C8A_7 C9A_7 C10A_7 -15(6)
S2A_7 C8A_7 C9A_7 C10A_7 168(2)
C7A_7 C8A_7 C9A_7 S3A_7 174(4)
S2A_7 C8A_7 C9A_7 S3A_7 -2(6)
C8A_7 C9A_7 S3A_7 C12A_7 175(4)
C10A_7 C9A_7 S3A_7 C12A_7 4(3)
C9A_7 S3A_7 C12A_7 C11A_7 -2.3(19)
S3A_7 C12A_7 C11A_7 C10A_7 0.00(12)
C12A_7 C11A_7 C10A_7 C9A_7 3(2)
C8A_7 C9A_7 C10A_7 C11A_7 -176(3)
S3A_7 C9A_7 C10A_7 C11A_7 -4(3)
C10C_7 C9C_7 S3C_7 C12C_7 -7.6(13)
C9C_7 S3C_7 C12C_7 C11C_7 5.3(10)
S3C_7 C12C_7 C11C_7 C10C_7 -1.4(18)
C12C_7 C11C_7 C10C_7 C9C_7 -4(2)
S3C_7 C9C_7 C10C_7 C11C_7 7.3(18)
C10D_7 C9D_7 S3D_7 C12D_7 4(5)
C9D_7 S3D_7 C12D_7 C11D_7 -2(3)
S3D_7 C12D_7 C11D_7 C10D_7 0.00(14)
S3D_7 C9D_7 C10D_7 C11D_7 -4(5)
C12D_7 C11D_7 C10D_7 C9D_7 3(4)
C4_8 C3_8 C2_8 C1_8 1.5(4)
C3_8 C2_8 C1_8 S1_8 -0.8(4)
C2_8 C1_8 S1_8 C4_8 -0.1(3)
C2_8 C3_8 C4_8 C5_8 -179.1(3)
C2_8 C3_8 C4_8 S1_8 -1.6(3)
C1_8 S1_8 C4_8 C3_8 1.0(2)
C1_8 S1_8 C4_8 C5_8 178.7(3)
C3_8 C4_8 C5_8 C6_8 -176.5(3)
S1_8 C4_8 C5_8 C6_8 6.2(4)
C3_8 C4_8 C5_8 S2_8 4.6(4)
S1_8 C4_8 C5_8 S2_8 -172.75(16)
C6_8 C5_8 S2_8 C8_8 -0.7(2)
C4_8 C5_8 S2_8 C8_8 178.4(2)
C4_8 C5_8 C6_8 C7_8 -178.2(3)
S2_8 C5_8 C6_8 C7_8 0.9(3)
C5_8 C6_8 C7_8 C8_8 -0.6(4)
C6_8 C7_8 C8_8 C9B_8 177.0(3)
C6_8 C7_8 C8_8 C9A_8 177.0(3)
C6_8 C7_8 C8_8 S2_8 0.1(3)
C5_8 S2_8 C8_8 C7_8 0.4(2)
C5_8 S2_8 C8_8 C9B_8 -176.8(2)
C5_8 S2_8 C8_8 C9A_8 -176.8(2)
C7_8 C8_8 C9A_8 C10A_8 177.2(7)
S2_8 C8_8 C9A_8 C10A_8 -6.1(8)
C7_8 C8_8 C9A_8 S3A_8 -2.7(4)
S2_8 C8_8 C9A_8 S3A_8 173.9(2)
C8_8 C9A_8 S3A_8 C12A_8 -177.8(3)
C10A_8 C9A_8 S3A_8 C12A_8 2.2(7)
C9A_8 S3A_8 C12A_8 C11A_8 -0.8(6)
S3A_8 C12A_8 C11A_8 C10A_8 -1.0(11)
C12A_8 C11A_8 C10A_8 C9A_8 2.7(13)
C8_8 C9A_8 C10A_8 C11A_8 176.8(6)
S3A_8 C9A_8 C10A_8 C11A_8 -3.2(11)
C7_8 C8_8 C9B_8 C10B_8 -5.1(18)
S2_8 C8_8 C9B_8 C10B_8 171.5(17)
C7_8 C8_8 C9B_8 S3B_8 -179.3(4)
S2_8 C8_8 C9B_8 S3B_8 -2.6(5)
C8_8 C9B_8 S3B_8 C12B_8 176.9(8)
C10B_8 C9B_8 S3B_8 C12B_8 2.1(17)
C9B_8 S3B_8 C12B_8 C11B_8 1.2(19)
S3B_8 C12B_8 C11B_8 C10B_8 -4(3)
C12B_8 C11B_8 C10B_8 C9B_8 6(4)
C8_8 C9B_8 C10B_8 C11B_8 -179.8(17)
S3B_8 C9B_8 C10B_8 C11B_8 -5(3)
C5_9 C4A_9 C3A_9 C2A_9 177.8(6)
S1A_9 C4A_9 C3A_9 C2A_9 -2.2(6)
C4A_9 C3A_9 C2A_9 C1A_9 1.1(10)
C3A_9 C2A_9 C1A_9 S1A_9 0.4(11)
C2A_9 C1A_9 S1A_9 C4A_9 -1.5(7)
C5_9 C4A_9 S1A_9 C1A_9 -177.9(3)
C3A_9 C4A_9 S1A_9 C1A_9 2.1(3)
C5_9 C4B_9 C3B_9 C2B_9 -179(2)
S1B_9 C4B_9 C3B_9 C2B_9 -4(3)
C4B_9 C3B_9 C2B_9 C1B_9 7(5)
C3B_9 C2B_9 C1B_9 S1B_9 -7(5)
C5_9 C4B_9 S1B_9 C1B_9 175.3(12)
C3B_9 C4B_9 S1B_9 C1B_9 1(2)
C2B_9 C1B_9 S1B_9 C4B_9 3(3)
C3A_9 C4A_9 C5_9 C6_9 177.7(4)
S1A_9 C4A_9 C5_9 C6_9 -2.3(4)
C3A_9 C4A_9 C5_9 S2_9 -5.39(18)
S1A_9 C4A_9 C5_9 S2_9 174.60(18)
C3B_9 C4B_9 C5_9 C6_9 -3.9(18)
S1B_9 C4B_9 C5_9 C6_9 -177.9(4)
C3B_9 C4B_9 C5_9 S2_9 173.0(17)
S1B_9 C4B_9 C5_9 S2_9 -1.0(6)
C6_9 C5_9 S2_9 C8_9 0.3(2)
C4A_9 C5_9 S2_9 C8_9 -177.1(2)
C4B_9 C5_9 S2_9 C8_9 -177.1(2)
C4A_9 C5_9 C6_9 C7_9 176.9(3)
C4B_9 C5_9 C6_9 C7_9 176.9(3)
S2_9 C5_9 C6_9 C7_9 -0.3(3)
C5_9 C6_9 C7_9 C8_9 0.1(4)
C6_9 C7_9 C8_9 C9_9 -177.5(3)
C6_9 C7_9 C8_9 S2_9 0.2(3)
C5_9 S2_9 C8_9 C7_9 -0.3(2)
C5_9 S2_9 C8_9 C9_9 177.6(2)
C7_9 C8_9 C9_9 C10_9 -176.3(3)
S2_9 C8_9 C9_9 C10_9 6.2(4)
C7_9 C8_9 C9_9 S3_9 6.8(4)
S2_9 C8_9 C9_9 S3_9 -170.70(16)
C10_9 C9_9 S3_9 C12_9 1.1(2)
C8_9 C9_9 S3_9 C12_9 178.5(3)
C9_9 S3_9 C12_9 C11_9 -0.4(3)
S3_9 C12_9 C11_9 C10_9 -0.4(4)
C8_9 C9_9 C10_9 C11_9 -178.7(3)
S3_9 C9_9 C10_9 C11_9 -1.5(3)
C12_9 C11_9 C10_9 C9_9 1.3(4)
C4A_10 C3A_10 C2A_10 C1A_10 -0.4(6)
C3A_10 C2A_10 C1A_10 S1A_10 0.0(5)
C2A_10 C1A_10 S1A_10 C4A_10 0.3(3)
C2A_10 C3A_10 C4A_10 C5A_10 -178.8(4)
C2A_10 C3A_10 C4A_10 S1A_10 0.6(5)
C1A_10 S1A_10 C4A_10 C3A_10 -0.5(3)
C1A_10 S1A_10 C4A_10 C5A_10 178.9(3)
C3A_10 C4A_10 C5A_10 C6A_10 -175.1(4)
S1A_10 C4A_10 C5A_10 C6A_10 5.6(5)
C3A_10 C4A_10 C5A_10 S2A_10 4.8(6)
S1A_10 C4A_10 C5A_10 S2A_10 -174.51(19)
C6A_10 C5A_10 S2A_10 C8A_10 -0.2(3)
C4A_10 C5A_10 S2A_10 C8A_10 179.9(3)
C4A_10 C5A_10 C6A_10 C7A_10 180.0(3)
S2A_10 C5A_10 C6A_10 C7A_10 0.1(4)
C5A_10 C6A_10 C7A_10 C8A_10 0.1(4)
C6A_10 C7A_10 C8A_10 C9A_10 178.1(3)
C6A_10 C7A_10 C8A_10 S2A_10 -0.2(4)
C5A_10 S2A_10 C8A_10 C7A_10 0.2(3)
C5A_10 S2A_10 C8A_10 C9A_10 -178.2(3)
C7A_10 C8A_10 C9A_10 C10A_10 175.6(6)
S2A_10 C8A_10 C9A_10 C10A_10 -6.3(7)
C7A_10 C8A_10 C9A_10 S3A_10 -5.6(5)
S2A_10 C8A_10 C9A_10 S3A_10 172.59(19)
C10A_10 C9A_10 S3A_10 C12A_10 0.8(5)
C8A_10 C9A_10 S3A_10 C12A_10 -178.3(3)
C9A_10 S3A_10 C12A_10 C11A_10 -0.9(5)
S3A_10 C12A_10 C11A_10 C10A_10 0.9(8)
C8A_10 C9A_10 C10A_10 C11A_10 178.6(5)
S3A_10 C9A_10 C10A_10 C11A_10 -0.4(8)
C12A_10 C11A_10 C10A_10 C9A_10 -0.3(10)
C10B_10 C9B_10 S3B_10 C12B_10 0.9(19)
C9B_10 S3B_10 C12B_10 C11B_10 -8(3)
S3B_10 C12B_10 C11B_10 C10B_10 13(5)
S3B_10 C9B_10 C10B_10 C11B_10 6(3)
C12B_10 C11B_10 C10B_10 C9B_10 -12(5)
C4C_10 C3C_10 C2C_10 C1C_10 -0.01(19)
C3C_10 C2C_10 C1C_10 S1C_10 0.01(14)
C2C_10 C1C_10 S1C_10 C4C_10 0.00(9)
C2C_10 C3C_10 C4C_10 C5C_10 180.00(14)
C2C_10 C3C_10 C4C_10 S1C_10 0.01(17)
C1C_10 S1C_10 C4C_10 C3C_10 0.00(11)
C1C_10 S1C_10 C4C_10 C5C_10 180.00(10)
C3C_10 C4C_10 C5C_10 C6C_10 173(3)
S1C_10 C4C_10 C5C_10 C6C_10 -7(3)
C3C_10 C4C_10 C5C_10 S2C_10 10(2)
S1C_10 C4C_10 C5C_10 S2C_10 -170(2)
C6C_10 C5C_10 S2C_10 C8C_10 1(3)
C4C_10 C5C_10 S2C_10 C8C_10 167.3(18)
C4C_10 C5C_10 C6C_10 C7C_10 -167(3)
S2C_10 C5C_10 C6C_10 C7C_10 -2(5)
C5C_10 C6C_10 C7C_10 C8C_10 3(6)
C6C_10 C7C_10 C8C_10 C9C_10 -174(3)
C6C_10 C7C_10 C8C_10 S2C_10 -2(5)
C5C_10 S2C_10 C8C_10 C7C_10 0(3)
C5C_10 S2C_10 C8C_10 C9C_10 173(2)
C7C_10 C8C_10 C9C_10 C10C_10 176(4)
S2C_10 C8C_10 C9C_10 C10C_10 4(2)
C7C_10 C8C_10 C9C_10 S3C_10 -4(4)
S2C_10 C8C_10 C9C_10 S3C_10 -176(2)
C10C_10 C9C_10 S3C_10 C12C_10 1(3)
C8C_10 C9C_10 S3C_10 C12C_10 -179(3)
C9C_10 S3C_10 C12C_10 C11C_10 -2(4)
S3C_10 C12C_10 C11C_10 C10C_10 3(5)
C8C_10 C9C_10 C10C_10 C11C_10 -179.99(15)
S3C_10 C9C_10 C10C_10 C11C_10 0.0(2)
C12C_10 C11C_10 C10C_10 C9C_10 -2(4)
C4_11 C3_11 C2_11 C1_11 -4.4(13)
C3_11 C2_11 C1_11 S1_11 8.2(15)
C2_11 C1_11 S1_11 C4_11 -7.5(13)
C2_11 C3_11 C4_11 C5_11 -179.4(11)
C2_11 C3_11 C4_11 S1_11 -1.3(11)
C1_11 S1_11 C4_11 C3_11 4.9(11)
C1_11 S1_11 C4_11 C5_11 -176.8(11)
C3_11 C4_11 C5_11 C6_11 -179.7(10)
S1_11 C4_11 C5_11 C6_11 2.3(16)
C3_11 C4_11 C5_11 S2_11 -3.2(17)
S1_11 C4_11 C5_11 S2_11 178.8(6)
C6_11 C5_11 S2_11 C8_11 1.5(8)
C4_11 C5_11 S2_11 C8_11 -175.6(8)
C4_11 C5_11 C6_11 C7_11 175.3(10)
S2_11 C5_11 C6_11 C7_11 -1.4(9)
C5_11 C6_11 C7_11 C8_11 0.6(10)
C6_11 C7_11 C8_11 C9_11 179.2(10)
C6_11 C7_11 C8_11 S2_11 0.5(9)
C5_11 S2_11 C8_11 C7_11 -1.1(8)
C5_11 S2_11 C8_11 C9_11 -180.0(8)
C7_11 C8_11 C9_11 C10_11 -176.9(10)
S2_11 C8_11 C9_11 C10_11 1.7(17)
C7_11 C8_11 C9_11 S3_11 -6.2(17)
S2_11 C8_11 C9_11 S3_11 172.3(6)
C10_11 C9_11 S3_11 C12_11 -4.8(12)
C8_11 C9_11 S3_11 C12_11 -176.8(13)
C9_11 S3_11 C12_11 C11_11 5.5(16)
S3_11 C12_11 C11_11 C10_11 -5(2)
C8_11 C9_11 C10_11 C11_11 174.3(11)
S3_11 C9_11 C10_11 C11_11 2.9(12)
C12_11 C11_11 C10_11 C9_11 1.2(17)
